data_7017425
loop_
_publ_author_name
'Garden, Jennifer A.'
'Kennedy, Alan R.'
'Mulvey, Robert E.'
'Robertson, Stuart D.'

_publ_section_title
;
 Neutral zinc, lower-order zincate and higher-order zincate derivatives of
 pyrrole: synthesis and structural characterisation of zinc complexes with
 one, two, three or four pyrrolyl ligands.
;
_journal_issue 44
_journal_name_full 'Dalton transactions (Cambridge, England : 2003)'
_journal_page_first 11945
_journal_page_last 11954
_journal_paper_doi 10.1039/c1dt11430a
_journal_volume 40
_journal_year 2011
_chemical_formula_moiety 'C34 H62 N10 Na2 Zn'
_chemical_formula_sum 'C34 H62 N10 Na2 Zn'
_chemical_formula_weight 722.29
_chemical_name_systematic
;
?
;
_space_group_IT_number 14
_symmetry_cell_setting monoclinic
_symmetry_space_group_name_Hall '-P 2ybc'
_symmetry_space_group_name_H-M 'P 1 21/c 1'
_atom_sites_solution_hydrogens geom
_atom_sites_solution_primary direct
_atom_sites_solution_secondary difmap
_audit_creation_method SHELXL-97
_cell_angle_alpha 90.00
_cell_angle_beta 102.034(5)
_cell_angle_gamma 90.00
_cell_formula_units_Z 8
_cell_length_a 19.0953(9)
_cell_length_b 25.2534(13)
_cell_length_c 17.1703(8)
_cell_measurement_reflns_used 9635
_cell_measurement_temperature 123(2)
_cell_measurement_theta_max 30.0958
_cell_measurement_theta_min 3.0080
_cell_volume 8097.9(7)
_computing_cell_refinement
;
CrysAlisPro, Oxford Diffraction Ltd.,
Version 1.171.34.40 (release 27-08-2010 CrysAlis171 .NET)
(compiled Aug 27 2010,11:50:40)
;
_computing_data_collection
;
CrysAlisPro, Oxford Diffraction Ltd.,
Version 1.171.34.40 (release 27-08-2010 CrysAlis171 .NET)
(compiled Aug 27 2010,11:50:40)
;
_computing_data_reduction
;
CrysAlisPro, Oxford Diffraction Ltd.,
Version 1.171.34.40 (release 27-08-2010 CrysAlis171 .NET)
(compiled Aug 27 2010,11:50:40)
;
_computing_structure_refinement 'SHELXL-97 (Sheldrick, 1997)'
_computing_structure_solution 'SHELXS-97 (Sheldrick, 1990)'
_diffrn_ambient_temperature 123(2)
_diffrn_measured_fraction_theta_full 0.998
_diffrn_measured_fraction_theta_max 0.998
_diffrn_measurement_device_type 'Xcalibur, Eos'
_diffrn_radiation_monochromator graphite
_diffrn_radiation_source 'fine-focus sealed tube'
_diffrn_radiation_type MoK\a
_diffrn_radiation_wavelength 0.71073
_diffrn_reflns_av_R_equivalents 0.0378
_diffrn_reflns_av_sigmaI/netI 0.0633
_diffrn_reflns_limit_h_max 24
_diffrn_reflns_limit_h_min -21
_diffrn_reflns_limit_k_max 32
_diffrn_reflns_limit_k_min -32
_diffrn_reflns_limit_l_max 21
_diffrn_reflns_limit_l_min -21
_diffrn_reflns_number 41267
_diffrn_reflns_theta_full 27.00
_diffrn_reflns_theta_max 27.00
_diffrn_reflns_theta_min 3.01
_exptl_absorpt_coefficient_mu 0.664
_exptl_absorpt_correction_T_max 1.00000
_exptl_absorpt_correction_T_min 0.88446
_exptl_absorpt_correction_type multi-scan
_exptl_absorpt_process_details
;
CrysAlisPro, Oxford Diffraction Ltd.,
Version 1.171.34.40 (release 27-08-2010 CrysAlis171 .NET)
(compiled Aug 27 2010,11:50:40)
Empirical absorption correction using spherical harmonics,
implemented in SCALE3 ABSPACK scaling algorithm.
;
_exptl_crystal_colour colourless
_exptl_crystal_density_diffrn 1.185
_exptl_crystal_density_method 'not measured'
_exptl_crystal_description block
_exptl_crystal_F_000 3104
_exptl_crystal_size_max 0.30
_exptl_crystal_size_mid 0.12
_exptl_crystal_size_min 0.12
_refine_diff_density_max 0.703
_refine_diff_density_min -0.365
_refine_diff_density_rms 0.059
_refine_ls_extinction_method none
_refine_ls_goodness_of_fit_ref 1.015
_refine_ls_hydrogen_treatment constr
_refine_ls_matrix_type full
_refine_ls_number_parameters 882
_refine_ls_number_reflns 17641
_refine_ls_number_restraints 6
_refine_ls_restrained_S_all 1.016
_refine_ls_R_factor_all 0.0774
_refine_ls_R_factor_gt 0.0439
_refine_ls_shift/su_max 0.190
_refine_ls_shift/su_mean 0.003
_refine_ls_structure_factor_coef Fsqd
_refine_ls_weighting_details 'calc w=1/[\s^2^(Fo^2^)+(0.0311P)^2^+2.9766P] where P=(Fo^2^+2Fc^2^)/3'
_refine_ls_weighting_scheme calc
_refine_ls_wR_factor_gt 0.0847
_refine_ls_wR_factor_ref 0.0984
_reflns_number_gt 12360
_reflns_number_total 17641
_reflns_threshold_expression >2sigma(I)
_cod_data_source_file c1dt11430a.txt
_cod_data_source_block jg1104
_cod_original_sg_symbol_H-M 'P 21/c'
_cod_database_code 7017425

loop_
_symmetry_equiv_pos_as_xyz
'x, y, z'
'-x, y+1/2, -z+1/2'
'-x, -y, -z'
'x, -y-1/2, z-1/2'

loop_
_atom_site_label
_atom_site_type_symbol
_atom_site_fract_x
_atom_site_fract_y
_atom_site_fract_z
_atom_site_U_iso_or_equiv
_atom_site_adp_type
_atom_site_occupancy
_atom_site_symmetry_multiplicity
_atom_site_calc_flag
_atom_site_refinement_flags
_atom_site_disorder_assembly
_atom_site_disorder_group
Zn1 Zn 0.340672(14) 0.363829(11) 0.555517(14) 0.02223(7) Uani 1 1 d . . .
Na1 Na 0.44250(5) 0.27254(4) 0.70627(5) 0.0239(2) Uani 1 1 d . . .
N1 N 0.53767(10) 0.31686(8) 0.80155(10) 0.0246(4) Uani 1 1 d . . .
N2 N 0.50363(10) 0.19905(8) 0.78856(10) 0.0243(4) Uani 1 1 d . . .
N3 N 0.35274(10) 0.23847(8) 0.77867(11) 0.0241(4) Uani 1 1 d . . .
C1 C 0.51422(14) 0.34107(11) 0.86996(13) 0.0338(6) Uani 1 1 d . . .
H1A H 0.5560 0.3547 0.9078 0.051 Uiso 1 1 calc R . .
H1B H 0.4899 0.3144 0.8963 0.051 Uiso 1 1 calc R . .
H1C H 0.4811 0.3702 0.8513 0.051 Uiso 1 1 calc R . .
C2 C 0.57189(14) 0.35761(11) 0.76109(14) 0.0355(6) Uani 1 1 d . . .
H2A H 0.6135 0.3721 0.7983 0.053 Uiso 1 1 calc R . .
H2B H 0.5376 0.3861 0.7427 0.053 Uiso 1 1 calc R . .
H2C H 0.5874 0.3419 0.7153 0.053 Uiso 1 1 calc R . .
C3 C 0.58829(12) 0.27359(10) 0.82764(14) 0.0295(6) Uani 1 1 d . . .
H3A H 0.6262 0.2863 0.8721 0.035 Uiso 1 1 calc R . .
H3B H 0.6114 0.2637 0.7832 0.035 Uiso 1 1 calc R . .
C4 C 0.55361(13) 0.22470(10) 0.85469(13) 0.0290(6) Uani 1 1 d . . .
H4A H 0.5914 0.1991 0.8783 0.035 Uiso 1 1 calc R . .
H4B H 0.5274 0.2349 0.8965 0.035 Uiso 1 1 calc R . .
C5 C 0.54303(14) 0.16307(10) 0.74581(14) 0.0346(6) Uani 1 1 d . . .
H5A H 0.5815 0.1826 0.7286 0.052 Uiso 1 1 calc R . .
H5B H 0.5102 0.1485 0.6991 0.052 Uiso 1 1 calc R . .
H5C H 0.5637 0.1341 0.7812 0.052 Uiso 1 1 calc R . .
C6 C 0.44755(13) 0.16932(10) 0.81717(15) 0.0322(6) Uani 1 1 d . . .
H6A H 0.4705 0.1470 0.8628 0.039 Uiso 1 1 calc R . .
H6B H 0.4233 0.1454 0.7742 0.039 Uiso 1 1 calc R . .
C7 C 0.39203(13) 0.20391(10) 0.84264(13) 0.0300(6) Uani 1 1 d . . .
H7A H 0.3572 0.1810 0.8620 0.036 Uiso 1 1 calc R . .
H7B H 0.4159 0.2264 0.8877 0.036 Uiso 1 1 calc R . .
C8 C 0.31214(14) 0.27735(11) 0.81433(15) 0.0371(6) Uani 1 1 d . . .
H8A H 0.3452 0.2990 0.8529 0.056 Uiso 1 1 calc R . .
H8B H 0.2789 0.2589 0.8415 0.056 Uiso 1 1 calc R . .
H8C H 0.2851 0.3002 0.7725 0.056 Uiso 1 1 calc R . .
C9 C 0.30263(14) 0.20797(11) 0.71923(15) 0.0380(7) Uani 1 1 d . . .
H9A H 0.2751 0.2321 0.6797 0.057 Uiso 1 1 calc R . .
H9B H 0.2699 0.1883 0.7455 0.057 Uiso 1 1 calc R . .
H9C H 0.3294 0.1831 0.6927 0.057 Uiso 1 1 calc R . .
N4 N 0.40518(10) 0.30123(8) 0.55871(10) 0.0209(4) Uani 1 1 d . . .
C10 C 0.47800(12) 0.30373(10) 0.56681(12) 0.0242(5) Uani 1 1 d . . .
H10A H 0.5050 0.3356 0.5736 0.029 Uiso 1 1 calc R . .
C11 C 0.50680(13) 0.25410(10) 0.56380(13) 0.0277(6) Uani 1 1 d . . .
H11A H 0.5560 0.2456 0.5685 0.033 Uiso 1 1 calc R . .
C12 C 0.44904(13) 0.21829(10) 0.55241(12) 0.0269(5) Uani 1 1 d . . .
H12A H 0.4515 0.1809 0.5478 0.032 Uiso 1 1 calc R . .
C13 C 0.38831(12) 0.24837(9) 0.54936(12) 0.0228(5) Uani 1 1 d . . .
H13A H 0.3412 0.2345 0.5418 0.027 Uiso 1 1 calc R . .
N5 N 0.24647(10) 0.33878(8) 0.57149(11) 0.0300(5) Uani 1 1 d . . .
C14 C 0.20700(13) 0.29817(11) 0.53197(16) 0.0397(7) Uani 1 1 d . . .
H14A H 0.2197 0.2788 0.4896 0.048 Uiso 1 1 calc R . .
C15 C 0.14706(14) 0.28916(12) 0.56134(18) 0.0446(7) Uani 1 1 d . . .
H15A H 0.1112 0.2632 0.5437 0.054 Uiso 1 1 calc R . .
C16 C 0.14900(14) 0.32591(13) 0.62288(17) 0.0458(8) Uani 1 1 d . . .
H16A H 0.1147 0.3297 0.6554 0.055 Uiso 1 1 calc R . .
C17 C 0.21024(13) 0.35546(11) 0.62720(14) 0.0348(6) Uani 1 1 d . . .
H17A H 0.2250 0.3835 0.6638 0.042 Uiso 1 1 calc R . .
N6 N 0.38733(10) 0.41540(8) 0.63867(11) 0.0266(5) Uani 1 1 d . . .
C18 C 0.38378(13) 0.41594(10) 0.71727(13) 0.0282(6) Uani 1 1 d . . .
H18A H 0.3573 0.3913 0.7415 0.034 Uiso 1 1 calc R . .
C19 C 0.42366(14) 0.45682(11) 0.75664(14) 0.0352(6) Uani 1 1 d . . .
H19A H 0.4295 0.4654 0.8115 0.042 Uiso 1 1 calc R . .
C20 C 0.45391(14) 0.48321(11) 0.70041(15) 0.0387(7) Uani 1 1 d . . .
H20A H 0.4844 0.5133 0.7093 0.046 Uiso 1 1 calc R . .
C21 C 0.43077(14) 0.45688(11) 0.62933(15) 0.0350(6) Uani 1 1 d . . .
H21A H 0.4433 0.4663 0.5805 0.042 Uiso 1 1 calc R . .
N7 N 0.32659(11) 0.40056(8) 0.44979(10) 0.0275(5) Uani 1 1 d . . .
C22 C 0.37381(15) 0.43046(10) 0.41785(13) 0.0348(6) Uani 1 1 d . . .
H22A H 0.4219 0.4375 0.4438 0.042 Uiso 1 1 calc R . .
C23 C 0.34228(19) 0.44884(12) 0.34356(15) 0.0497(8) Uani 1 1 d . . .
H23A H 0.3636 0.4706 0.3098 0.060 Uiso 1 1 calc R . .
C24 C 0.27305(19) 0.42914(12) 0.32793(15) 0.0517(9) Uani 1 1 d . . .
H24A H 0.2377 0.4350 0.2809 0.062 Uiso 1 1 calc R . .
C25 C 0.26471(15) 0.39938(11) 0.39305(14) 0.0400(7) Uani 1 1 d . . .
H25A H 0.2224 0.3809 0.3976 0.048 Uiso 1 1 calc R . .
Na2 Na 0.27116(5) 0.48822(4) 0.47958(6) 0.0318(2) Uani 1 1 d . . .
N8 N 0.13648(11) 0.48476(8) 0.46346(12) 0.0313(5) Uani 1 1 d . . .
N9 N 0.24111(10) 0.54622(8) 0.58308(10) 0.0247(4) Uani 1 1 d . . .
N10 N 0.32856(11) 0.57560(8) 0.46295(11) 0.0301(5) Uani 1 1 d . . .
C30 C 0.11129(16) 0.51824(13) 0.39388(16) 0.0528(8) Uani 1 1 d . . .
H30A H 0.1368 0.5521 0.4010 0.079 Uiso 1 1 calc R . .
H30B H 0.0598 0.5246 0.3878 0.079 Uiso 1 1 calc R . .
H30C H 0.1203 0.5005 0.3462 0.079 Uiso 1 1 calc R . .
C31 C 0.10137(14) 0.43235(11) 0.45036(17) 0.0450(7) Uani 1 1 d . . .
H31A H 0.1080 0.4178 0.3995 0.068 Uiso 1 1 calc R . .
H31B H 0.0501 0.4362 0.4492 0.068 Uiso 1 1 calc R . .
H31C H 0.1228 0.4084 0.4937 0.068 Uiso 1 1 calc R . .
C32 C 0.12010(13) 0.50838(11) 0.53527(15) 0.0350(6) Uani 1 1 d . . .
H32A H 0.1286 0.4817 0.5784 0.042 Uiso 1 1 calc R . .
H32B H 0.0687 0.5179 0.5247 0.042 Uiso 1 1 calc R . .
C33 C 0.16400(13) 0.55732(10) 0.56358(14) 0.0306(6) Uani 1 1 d . . .
H33A H 0.1542 0.5847 0.5215 0.037 Uiso 1 1 calc R . .
H33B H 0.1491 0.5716 0.6113 0.037 Uiso 1 1 calc R . .
C34 C 0.25987(15) 0.51917(12) 0.66076(14) 0.0442(7) Uani 1 1 d . . .
H34A H 0.3114 0.5118 0.6735 0.066 Uiso 1 1 calc R . .
H34B H 0.2333 0.4858 0.6583 0.066 Uiso 1 1 calc R . .
H34C H 0.2474 0.5419 0.7021 0.066 Uiso 1 1 calc R . .
C35 C 0.28284(14) 0.59521(11) 0.58556(15) 0.0354(6) Uani 1 1 d . . .
H35A H 0.3312 0.5893 0.6186 0.042 Uiso 1 1 calc R . .
H35B H 0.2595 0.6233 0.6114 0.042 Uiso 1 1 calc R . .
C36 C 0.28991(16) 0.61388(11) 0.50475(16) 0.0437(7) Uani 1 1 d . . .
H36A H 0.2415 0.6201 0.4718 0.052 Uiso 1 1 calc R . .
H36B H 0.3158 0.6481 0.5103 0.052 Uiso 1 1 calc R . .
C37 C 0.31783(18) 0.59304(13) 0.38016(16) 0.0572(9) Uani 1 1 d . . .
H37A H 0.3454 0.5703 0.3513 0.086 Uiso 1 1 calc R . .
H37B H 0.3340 0.6298 0.3784 0.086 Uiso 1 1 calc R . .
H37C H 0.2669 0.5908 0.3552 0.086 Uiso 1 1 calc R . .
C38 C 0.40423(15) 0.57556(13) 0.49777(18) 0.0516(8) Uani 1 1 d . . .
H38A H 0.4293 0.5530 0.4660 0.077 Uiso 1 1 calc R . .
H38B H 0.4119 0.5619 0.5523 0.077 Uiso 1 1 calc R . .
H38C H 0.4228 0.6118 0.4986 0.077 Uiso 1 1 calc R . .
Zn2 Zn 0.162407(14) 0.619098(10) 0.952520(14) 0.02153(7) Uani 1 1 d . . .
Na3 Na 0.22160(5) 0.48529(4) 1.02289(5) 0.0290(2) Uani 1 1 d . . .
N11 N 0.15359(11) 0.40192(8) 1.03501(11) 0.0282(5) Uani 1 1 d . . .
N12 N 0.23936(11) 0.42561(8) 0.91080(11) 0.0294(5) Uani 1 1 d . . .
N13 N 0.35419(11) 0.46881(8) 1.04586(11) 0.0289(5) Uani 1 1 d . . .
C51 C 0.07719(14) 0.41147(11) 1.00438(16) 0.0406(7) Uani 1 1 d . . .
H51A H 0.0592 0.4361 1.0397 0.061 Uiso 1 1 calc R . .
H51B H 0.0510 0.3779 1.0020 0.061 Uiso 1 1 calc R . .
H51C H 0.0702 0.4268 0.9509 0.061 Uiso 1 1 calc R . .
C52 C 0.16331(17) 0.38256(12) 1.11713(15) 0.0493(8) Uani 1 1 d . . .
H52A H 0.2146 0.3799 1.1406 0.074 Uiso 1 1 calc R . .
H52B H 0.1411 0.3476 1.1172 0.074 Uiso 1 1 calc R . .
H52C H 0.1408 0.4073 1.1485 0.074 Uiso 1 1 calc R . .
C53 C 0.18081(16) 0.36165(10) 0.98762(16) 0.0400(7) Uani 1 1 d . . .
H53A H 0.1478 0.3310 0.9804 0.048 Uiso 1 1 calc R . .
H53B H 0.2280 0.3492 1.0175 0.048 Uiso 1 1 calc R . .
C54 C 0.18891(16) 0.38095(10) 0.90704(15) 0.0394(7) Uani 1 1 d . . .
H54A H 0.2057 0.3513 0.8780 0.047 Uiso 1 1 calc R . .
H54B H 0.1414 0.3921 0.8763 0.047 Uiso 1 1 calc R . .
C55 C 0.22516(16) 0.45168(11) 0.83231(14) 0.0428(7) Uani 1 1 d . . .
H55A H 0.1776 0.4680 0.8224 0.064 Uiso 1 1 calc R . .
H55B H 0.2271 0.4253 0.7909 0.064 Uiso 1 1 calc R . .
H55C H 0.2614 0.4790 0.8314 0.064 Uiso 1 1 calc R . .
C56 C 0.31416(14) 0.40744(11) 0.93145(16) 0.0388(7) Uani 1 1 d . . .
H56A H 0.3284 0.3943 0.8827 0.047 Uiso 1 1 calc R . .
H56B H 0.3176 0.3774 0.9692 0.047 Uiso 1 1 calc R . .
C57 C 0.36543(14) 0.45023(11) 0.96829(15) 0.0370(6) Uani 1 1 d . . .
H57A H 0.4150 0.4366 0.9750 0.044 Uiso 1 1 calc R . .
H57B H 0.3606 0.4807 0.9313 0.044 Uiso 1 1 calc R . .
C58 C 0.39548(14) 0.51747(11) 1.06691(17) 0.0430(7) Uani 1 1 d . . .
H58A H 0.3899 0.5296 1.1195 0.064 Uiso 1 1 calc R . .
H58B H 0.3780 0.5449 1.0272 0.064 Uiso 1 1 calc R . .
H58C H 0.4462 0.5105 1.0681 0.064 Uiso 1 1 calc R . .
C59 C 0.37725(17) 0.42949(12) 1.10811(17) 0.0545(8) Uani 1 1 d . . .
H59A H 0.3501 0.3967 1.0942 0.082 Uiso 1 1 calc R . .
H59B H 0.3686 0.4430 1.1588 0.082 Uiso 1 1 calc R . .
H59C H 0.4285 0.4224 1.1132 0.082 Uiso 1 1 calc R . .
N14 N 0.17328(10) 0.57966(7) 1.05585(10) 0.0221(4) Uani 1 1 d . . .
C60 C 0.12582(13) 0.55026(9) 1.08798(13) 0.0257(5) Uani 1 1 d . . .
H60A H 0.0765 0.5461 1.0644 0.031 Uiso 1 1 calc R . .
C61 C 0.15920(15) 0.52768(10) 1.15886(13) 0.0327(6) Uani 1 1 d . . .
H61A H 0.1380 0.5055 1.1921 0.039 Uiso 1 1 calc R . .
C62 C 0.23067(15) 0.54398(10) 1.17219(13) 0.0350(6) Uani 1 1 d . . .
H62A H 0.2676 0.5349 1.2164 0.042 Uiso 1 1 calc R . .
C63 C 0.23730(13) 0.57592(9) 1.10861(13) 0.0274(5) Uani 1 1 d . . .
H63A H 0.2803 0.5928 1.1026 0.033 Uiso 1 1 calc R . .
N15 N 0.25866(10) 0.62072(8) 0.92508(10) 0.0253(4) Uani 1 1 d . . .
C64 C 0.32012(13) 0.64707(10) 0.95781(14) 0.0304(6) Uani 1 1 d . . .
H64A H 0.3241 0.6722 0.9996 0.037 Uiso 1 1 calc R . .
C65 C 0.37544(13) 0.63264(10) 0.92269(14) 0.0308(6) Uani 1 1 d . . .
H65A H 0.4233 0.6454 0.9355 0.037 Uiso 1 1 calc R . .
C66 C 0.34733(13) 0.59541(11) 0.86418(14) 0.0335(6) Uani 1 1 d . . .
H66A H 0.3721 0.5779 0.8291 0.040 Uiso 1 1 calc R . .
C67 C 0.27653(13) 0.58930(10) 0.86774(13) 0.0296(6) Uani 1 1 d . . .
H67A H 0.2442 0.5661 0.8345 0.036 Uiso 1 1 calc R . .
N16 N 0.12607(10) 0.69320(8) 0.95773(10) 0.0221(4) Uani 1 1 d . . .
C68 C 0.16619(13) 0.73830(9) 0.97347(12) 0.0251(5) Uani 1 1 d . . .
H68A H 0.2170 0.7393 0.9840 0.030 Uiso 1 1 calc R . .
C69 C 0.12286(14) 0.78192(10) 0.97196(14) 0.0318(6) Uani 1 1 d . . .
H69A H 0.1379 0.8177 0.9806 0.038 Uiso 1 1 calc R . .
C70 C 0.05198(14) 0.76333(10) 0.95516(14) 0.0330(6) Uani 1 1 d . . .
H70A H 0.0097 0.7840 0.9502 0.040 Uiso 1 1 calc R . .
C71 C 0.05600(13) 0.70937(10) 0.94735(13) 0.0273(6) Uani 1 1 d . . .
H71A H 0.0158 0.6863 0.9363 0.033 Uiso 1 1 calc R . .
N17 N 0.09905(10) 0.57802(8) 0.86749(11) 0.0257(4) Uani 1 1 d . . .
C72 C 0.05834(13) 0.53474(10) 0.87484(14) 0.0313(6) Uani 1 1 d . . .
H72A H 0.0516 0.5207 0.9241 0.038 Uiso 1 1 calc R . .
C73 C 0.02830(14) 0.51402(11) 0.80112(15) 0.0389(7) Uani 1 1 d . . .
H73A H -0.0025 0.4842 0.7905 0.047 Uiso 1 1 calc R . .
C74 C 0.05225(14) 0.54576(12) 0.74502(15) 0.0415(7) Uani 1 1 d . . .
H74A H 0.0411 0.5416 0.6888 0.050 Uiso 1 1 calc R . .
C75 C 0.09495(14) 0.58397(11) 0.78755(14) 0.0369(7) Uani 1 1 d . . .
H75A H 0.1186 0.6110 0.7645 0.044 Uiso 1 1 calc R . .
Na4 Na 0.09497(5) 0.73259(4) 0.81113(5) 0.0261(2) Uani 1 1 d . A .
N18 N 0.20114(11) 0.74510(8) 0.75207(12) 0.0339(5) Uani 1 1 d D . .
N19 N 0.07164(12) 0.81485(9) 0.73381(13) 0.0372(5) Uani 1 1 d D . .
N20 N -0.01588(11) 0.71424(9) 0.71034(12) 0.0367(5) Uani 1 1 d . . .
C80 C 0.2249(6) 0.6995(5) 0.7132(8) 0.048(2) Uani 0.852(5) 1 d PD A 1
H80A H 0.2417 0.6719 0.7528 0.072 Uiso 0.852(5) 1 calc PR A 1
H80B H 0.2641 0.7099 0.6876 0.072 Uiso 0.852(5) 1 calc PR A 1
H80C H 0.1850 0.6857 0.6729 0.072 Uiso 0.852(5) 1 calc PR A 1
C81 C 0.2579(3) 0.7631(2) 0.8164(4) 0.0507(16) Uani 0.852(5) 1 d PD A 1
H81A H 0.2751 0.7334 0.8519 0.076 Uiso 0.852(5) 1 calc PR A 1
H81B H 0.2396 0.7910 0.8464 0.076 Uiso 0.852(5) 1 calc PR A 1
H81C H 0.2975 0.7771 0.7943 0.076 Uiso 0.852(5) 1 calc PR A 1
C82 C 0.1790(2) 0.78540(13) 0.6884(2) 0.0396(9) Uani 0.852(5) 1 d PD A 1
H82A H 0.1479 0.7682 0.6419 0.047 Uiso 0.852(5) 1 calc PR A 1
H82B H 0.2222 0.7987 0.6711 0.047 Uiso 0.852(5) 1 calc PR A 1
C83 C 0.13973(19) 0.83151(13) 0.7140(2) 0.0444(10) Uani 0.852(5) 1 d PD A 1
H83A H 0.1702 0.8484 0.7612 0.053 Uiso 0.852(5) 1 calc PR A 1
H83B H 0.1300 0.8580 0.6707 0.053 Uiso 0.852(5) 1 calc PR A 1
C81A C 0.2645(19) 0.7469(17) 0.819(2) 0.0507(16) Uani 0.15 1 d PD A 2
H81D H 0.3056 0.7613 0.8001 0.076 Uiso 0.148(5) 1 calc PR A 2
H81E H 0.2758 0.7110 0.8396 0.076 Uiso 0.148(5) 1 calc PR A 2
H81F H 0.2540 0.7694 0.8616 0.076 Uiso 0.148(5) 1 calc PR A 2
C80A C 0.213(4) 0.699(3) 0.703(5) 0.048(2) Uani 0.15 1 d PD A 2
H80D H 0.2620 0.7006 0.6937 0.072 Uiso 0.148(5) 1 calc PR A 2
H80E H 0.1789 0.7005 0.6519 0.072 Uiso 0.148(5) 1 calc PR A 2
H80F H 0.2065 0.6664 0.7310 0.072 Uiso 0.148(5) 1 calc PR A 2
C82A C 0.2037(12) 0.8040(8) 0.7294(12) 0.0396(9) Uani 0.15 1 d P A 2
H82C H 0.2401 0.8104 0.6970 0.047 Uiso 0.148(5) 1 calc PR A 2
H82D H 0.2141 0.8268 0.7773 0.047 Uiso 0.148(5) 1 calc PR A 2
C83A C 0.1248(10) 0.8137(9) 0.6790(12) 0.0444(10) Uani 0.15 1 d PD A 2
H83C H 0.1230 0.8478 0.6501 0.053 Uiso 0.148(5) 1 calc PR A 2
H83D H 0.1117 0.7851 0.6392 0.053 Uiso 0.148(5) 1 calc PR A 2
C84 C 0.05023(19) 0.85813(11) 0.78120(19) 0.0579(9) Uani 1 1 d . A .
H84A H 0.0865 0.8626 0.8303 0.087 Uiso 1 1 calc R . .
H84B H 0.0041 0.8496 0.7946 0.087 Uiso 1 1 calc R . .
H84C H 0.0458 0.8910 0.7503 0.087 Uiso 1 1 calc R . .
C85 C 0.01350(15) 0.80382(11) 0.66515(15) 0.0425(7) Uani 1 1 d . A .
H85A H 0.0338 0.7874 0.6224 0.051 Uiso 1 1 calc R . .
H85B H -0.0093 0.8376 0.6444 0.051 Uiso 1 1 calc R . .
C86 C -0.04283(15) 0.76738(12) 0.68607(16) 0.0454(7) Uani 1 1 d . A .
H86A H -0.0620 0.7835 0.7299 0.055 Uiso 1 1 calc R . .
H86B H -0.0829 0.7642 0.6393 0.055 Uiso 1 1 calc R . .
C87 C -0.00091(15) 0.68427(12) 0.64201(15) 0.0447(7) Uani 1 1 d . A .
H87A H 0.0360 0.7027 0.6203 0.067 Uiso 1 1 calc R . .
H87B H -0.0448 0.6815 0.6008 0.067 Uiso 1 1 calc R . .
H87C H 0.0160 0.6487 0.6595 0.067 Uiso 1 1 calc R . .
C88 C -0.06895(16) 0.68496(14) 0.74435(18) 0.0585(9) Uani 1 1 d . A .
H88A H -0.0796 0.7047 0.7896 0.088 Uiso 1 1 calc R . .
H88B H -0.0497 0.6501 0.7624 0.088 Uiso 1 1 calc R . .
H88C H -0.1129 0.6806 0.7037 0.088 Uiso 1 1 calc R . .

loop_
_atom_site_aniso_label
_atom_site_aniso_U_11
_atom_site_aniso_U_22
_atom_site_aniso_U_33
_atom_site_aniso_U_23
_atom_site_aniso_U_13
_atom_site_aniso_U_12
Zn1 0.02461(14) 0.02352(15) 0.01841(13) -0.00137(11) 0.00415(11) 0.00435(13)
Na1 0.0254(5) 0.0299(5) 0.0158(4) 0.0038(4) 0.0030(4) -0.0048(4)
N1 0.0238(10) 0.0274(11) 0.0227(9) 0.0003(9) 0.0047(8) -0.0016(9)
N2 0.0272(11) 0.0243(11) 0.0220(9) 0.0017(9) 0.0066(8) -0.0004(9)
N3 0.0268(11) 0.0231(11) 0.0243(10) 0.0020(9) 0.0096(8) -0.0005(9)
C1 0.0382(15) 0.0359(15) 0.0263(12) -0.0030(12) 0.0039(11) 0.0025(13)
C2 0.0346(15) 0.0361(16) 0.0346(14) 0.0005(12) 0.0049(12) -0.0122(13)
C3 0.0236(13) 0.0375(15) 0.0253(12) -0.0026(11) 0.0003(10) -0.0019(12)
C4 0.0311(13) 0.0337(15) 0.0206(11) 0.0032(11) 0.0019(10) 0.0091(12)
C5 0.0411(15) 0.0308(15) 0.0321(13) -0.0014(12) 0.0080(12) 0.0094(13)
C6 0.0371(15) 0.0255(14) 0.0347(13) 0.0090(11) 0.0087(12) 0.0008(12)
C7 0.0346(14) 0.0315(14) 0.0267(12) 0.0072(11) 0.0127(11) -0.0032(12)
C8 0.0408(16) 0.0351(16) 0.0384(14) 0.0000(13) 0.0152(13) 0.0042(13)
C9 0.0380(15) 0.0434(17) 0.0335(14) -0.0043(13) 0.0096(12) -0.0104(14)
N4 0.0238(10) 0.0222(11) 0.0167(9) 0.0020(8) 0.0046(8) 0.0017(9)
C10 0.0272(13) 0.0271(13) 0.0195(11) 0.0046(10) 0.0077(10) -0.0037(11)
C11 0.0249(13) 0.0342(15) 0.0263(12) 0.0050(11) 0.0108(10) 0.0086(12)
C12 0.0371(14) 0.0214(13) 0.0226(11) 0.0021(10) 0.0075(10) 0.0068(12)
C13 0.0252(12) 0.0263(13) 0.0164(10) 0.0006(10) 0.0032(9) -0.0014(11)
N5 0.0235(11) 0.0329(12) 0.0333(11) -0.0044(10) 0.0055(9) 0.0028(10)
C14 0.0266(14) 0.0380(16) 0.0519(17) -0.0128(14) 0.0021(12) 0.0019(13)
C15 0.0261(15) 0.0377(17) 0.067(2) 0.0004(16) 0.0019(14) -0.0013(13)
C16 0.0296(15) 0.061(2) 0.0505(17) 0.0151(16) 0.0159(13) 0.0051(15)
C17 0.0346(15) 0.0403(17) 0.0303(13) -0.0002(12) 0.0089(11) 0.0068(13)
N6 0.0300(11) 0.0276(11) 0.0232(10) -0.0033(9) 0.0077(9) -0.0016(10)
C18 0.0301(13) 0.0342(15) 0.0202(11) -0.0003(11) 0.0052(10) 0.0014(12)
C19 0.0416(16) 0.0368(16) 0.0249(12) -0.0067(12) 0.0015(12) 0.0054(13)
C20 0.0370(15) 0.0324(15) 0.0429(15) -0.0057(13) -0.0008(12) -0.0068(13)
C21 0.0405(16) 0.0348(16) 0.0314(13) 0.0013(12) 0.0112(12) -0.0033(13)
N7 0.0374(12) 0.0265(11) 0.0175(9) -0.0034(9) 0.0034(9) 0.0136(10)
C22 0.0536(17) 0.0306(15) 0.0229(12) 0.0003(11) 0.0141(12) 0.0154(14)
C23 0.088(3) 0.0369(17) 0.0268(14) 0.0059(13) 0.0177(16) 0.0240(18)
C24 0.088(3) 0.0411(18) 0.0182(13) -0.0039(12) -0.0077(15) 0.0337(18)
C25 0.0502(17) 0.0346(16) 0.0300(13) -0.0134(12) -0.0037(12) 0.0188(14)
Na2 0.0336(5) 0.0228(5) 0.0426(5) -0.0083(5) 0.0159(5) 0.0011(5)
N8 0.0274(11) 0.0302(12) 0.0335(11) -0.0043(10) 0.0002(9) -0.0024(10)
N9 0.0256(11) 0.0251(11) 0.0240(10) -0.0053(9) 0.0064(8) -0.0011(9)
N10 0.0317(12) 0.0306(12) 0.0303(11) -0.0003(10) 0.0121(9) -0.0045(10)
C30 0.056(2) 0.051(2) 0.0418(16) 0.0041(15) -0.0107(14) -0.0047(17)
C31 0.0325(15) 0.0376(17) 0.0583(18) -0.0057(15) -0.0057(13) -0.0053(14)
C32 0.0236(13) 0.0376(16) 0.0441(15) 0.0002(13) 0.0080(11) 0.0012(12)
C33 0.0312(14) 0.0274(14) 0.0352(13) -0.0052(11) 0.0113(11) 0.0058(12)
C34 0.0485(17) 0.0519(19) 0.0286(13) 0.0039(13) -0.0005(13) -0.0002(15)
C35 0.0388(15) 0.0314(15) 0.0383(14) -0.0152(12) 0.0134(12) -0.0068(13)
C36 0.0526(19) 0.0283(15) 0.0537(17) -0.0052(14) 0.0192(15) -0.0075(14)
C37 0.076(2) 0.054(2) 0.0426(17) 0.0127(16) 0.0132(16) 0.0031(19)
C38 0.0408(18) 0.050(2) 0.065(2) 0.0133(17) 0.0120(15) -0.0093(16)
Zn2 0.02476(14) 0.01879(14) 0.01953(13) -0.00003(11) 0.00119(11) -0.00206(12)
Na3 0.0333(5) 0.0214(5) 0.0340(5) -0.0078(4) 0.0108(4) -0.0006(4)
N11 0.0358(12) 0.0247(11) 0.0255(10) -0.0002(9) 0.0097(9) -0.0024(10)
N12 0.0429(13) 0.0232(11) 0.0248(10) -0.0026(9) 0.0135(9) -0.0044(10)
N13 0.0363(12) 0.0235(11) 0.0275(10) 0.0014(9) 0.0080(9) 0.0024(10)
C51 0.0373(16) 0.0370(17) 0.0480(16) 0.0021(14) 0.0099(13) -0.0087(14)
C52 0.069(2) 0.0444(18) 0.0343(15) 0.0084(14) 0.0103(15) -0.0027(17)
C53 0.0576(18) 0.0199(13) 0.0476(16) -0.0043(13) 0.0228(14) -0.0078(14)
C54 0.0587(18) 0.0262(14) 0.0389(14) -0.0144(12) 0.0229(14) -0.0115(14)
C55 0.0609(19) 0.0403(17) 0.0288(13) -0.0025(13) 0.0127(13) -0.0071(15)
C56 0.0510(18) 0.0317(15) 0.0393(15) -0.0056(13) 0.0228(13) 0.0083(14)
C57 0.0392(16) 0.0355(16) 0.0400(15) -0.0011(13) 0.0169(13) 0.0051(13)
C58 0.0343(15) 0.0393(17) 0.0539(17) -0.0060(15) 0.0055(13) -0.0012(14)
C59 0.072(2) 0.0463(19) 0.0444(17) 0.0127(15) 0.0113(16) 0.0097(18)
N14 0.0278(11) 0.0182(10) 0.0194(9) -0.0009(8) 0.0030(8) 0.0015(9)
C60 0.0341(14) 0.0204(13) 0.0240(11) -0.0047(10) 0.0093(10) -0.0007(11)
C61 0.0552(18) 0.0216(13) 0.0247(12) 0.0031(11) 0.0159(12) 0.0036(13)
C62 0.0534(18) 0.0309(15) 0.0168(11) 0.0001(11) -0.0017(11) 0.0126(14)
C63 0.0327(14) 0.0224(13) 0.0247(12) -0.0054(10) 0.0006(10) 0.0008(11)
N15 0.0286(11) 0.0235(11) 0.0229(9) -0.0032(9) 0.0035(8) -0.0026(9)
C64 0.0296(13) 0.0265(14) 0.0328(13) -0.0068(11) 0.0010(11) -0.0058(12)
C65 0.0255(13) 0.0319(15) 0.0348(13) 0.0031(12) 0.0059(11) -0.0048(12)
C66 0.0357(15) 0.0363(16) 0.0314(13) 0.0013(12) 0.0137(12) 0.0020(13)
C67 0.0322(14) 0.0289(14) 0.0266(12) -0.0069(11) 0.0034(11) -0.0054(12)
N16 0.0285(11) 0.0204(10) 0.0174(9) 0.0034(8) 0.0046(8) -0.0004(9)
C68 0.0290(13) 0.0239(13) 0.0216(11) -0.0017(10) 0.0036(10) -0.0032(11)
C69 0.0458(16) 0.0194(13) 0.0314(13) -0.0013(11) 0.0108(12) 0.0002(12)
C70 0.0387(15) 0.0320(15) 0.0329(13) 0.0064(12) 0.0179(12) 0.0126(13)
C71 0.0256(13) 0.0332(15) 0.0252(12) 0.0074(11) 0.0099(10) -0.0033(12)
N17 0.0262(11) 0.0258(11) 0.0231(10) -0.0016(9) 0.0006(8) -0.0047(9)
C72 0.0321(14) 0.0333(15) 0.0306(13) -0.0040(12) 0.0118(11) -0.0105(12)
C73 0.0376(15) 0.0366(16) 0.0414(15) -0.0138(13) 0.0057(12) -0.0150(13)
C74 0.0435(17) 0.0500(19) 0.0267(13) -0.0059(13) -0.0029(12) -0.0082(15)
C75 0.0393(15) 0.0415(17) 0.0254(13) 0.0056(12) -0.0036(11) -0.0139(13)
Na4 0.0297(5) 0.0284(5) 0.0207(4) 0.0058(4) 0.0064(4) -0.0013(4)
N18 0.0426(13) 0.0238(12) 0.0422(12) 0.0102(10) 0.0244(11) 0.0064(11)
N19 0.0379(13) 0.0269(12) 0.0476(13) 0.0139(11) 0.0111(11) 0.0054(11)
N20 0.0363(13) 0.0427(14) 0.0287(11) 0.0054(10) 0.0008(10) -0.0081(11)
C80 0.042(5) 0.0446(19) 0.064(4) -0.011(2) 0.027(4) -0.006(2)
C81 0.052(2) 0.058(4) 0.0491(19) -0.010(3) 0.0269(17) -0.018(3)
C82 0.054(2) 0.033(2) 0.040(2) 0.0039(15) 0.0286(18) -0.0028(17)
C83 0.051(2) 0.023(2) 0.061(3) 0.0165(17) 0.0143(19) -0.0045(16)
C81A 0.052(2) 0.058(4) 0.0491(19) -0.010(3) 0.0269(17) -0.018(3)
C80A 0.042(5) 0.0446(19) 0.064(4) -0.011(2) 0.027(4) -0.006(2)
C82A 0.054(2) 0.033(2) 0.040(2) 0.0039(15) 0.0286(18) -0.0028(17)
C83A 0.051(2) 0.023(2) 0.061(3) 0.0165(17) 0.0143(19) -0.0045(16)
C84 0.080(2) 0.0269(16) 0.062(2) 0.0020(15) 0.0036(18) 0.0037(17)
C85 0.0572(19) 0.0366(16) 0.0335(14) 0.0156(13) 0.0094(13) 0.0196(15)
C86 0.0358(16) 0.056(2) 0.0393(15) -0.0003(15) -0.0044(13) 0.0071(15)
C87 0.0549(18) 0.0441(18) 0.0297(14) -0.0004(13) -0.0032(13) -0.0068(15)
C88 0.0438(18) 0.076(3) 0.0543(19) 0.0003(18) 0.0072(15) -0.0273(18)

loop_
_atom_type_symbol
_atom_type_description
_atom_type_scat_dispersion_real
_atom_type_scat_dispersion_imag
_atom_type_scat_source
C C 0.0033 0.0016 'International Tables Vol C Tables 4.2.6.8 and 6.1.1.4'
H H 0.0000 0.0000 'International Tables Vol C Tables 4.2.6.8 and 6.1.1.4'
N N 0.0061 0.0033 'International Tables Vol C Tables 4.2.6.8 and 6.1.1.4'
Na Na 0.0362 0.0249 'International Tables Vol C Tables 4.2.6.8 and 6.1.1.4'
Zn Zn 0.2839 1.4301 'International Tables Vol C Tables 4.2.6.8 and 6.1.1.4'

loop_
_geom_angle_atom_site_label_1
_geom_angle_atom_site_label_2
_geom_angle_atom_site_label_3
_geom_angle
N5 Zn1 N4 108.44(8)
N5 Zn1 N6 113.06(8)
N4 Zn1 N6 108.38(8)
N5 Zn1 N7 108.60(8)
N4 Zn1 N7 110.87(7)
N6 Zn1 N7 107.50(8)
N5 Zn1 Na2 93.02(6)
N4 Zn1 Na2 153.03(5)
N6 Zn1 Na2 76.28(6)
N7 Zn1 Na2 44.71(5)
N1 Na1 N3 108.60(7)
N1 Na1 N2 76.41(7)
N3 Na1 N2 75.27(6)
N1 Na1 N4 122.73(7)
N3 Na1 N4 120.75(7)
N2 Na1 N4 140.37(7)
N1 Na1 C10 99.69(7)
N3 Na1 C10 149.79(7)
N2 Na1 C10 122.85(7)
N4 Na1 C10 29.64(6)
N1 Na1 C13 146.39(7)
N3 Na1 C13 104.90(7)
N2 Na1 C13 115.48(7)
N4 Na1 C13 29.68(6)
C10 Na1 C13 46.91(7)
N1 Na1 C11 104.09(7)
N3 Na1 C11 143.35(8)
N2 Na1 C11 97.18(7)
N4 Na1 C11 47.13(6)
C10 Na1 C11 27.28(7)
C13 Na1 C11 45.45(7)
N1 Na1 C12 129.47(7)
N3 Na1 C12 116.37(7)
N2 Na1 C12 93.39(7)
N4 Na1 C12 47.13(6)
C10 Na1 C12 45.41(7)
C13 Na1 C12 27.28(6)
C11 Na1 C12 27.16(6)
N1 Na1 C3 27.41(6)
N3 Na1 C3 106.48(7)
N2 Na1 C3 51.22(7)
N4 Na1 C3 132.75(7)
C10 Na1 C3 103.50(7)
C13 Na1 C3 139.54(7)
C11 Na1 C3 94.97(7)
C12 Na1 C3 113.45(7)
C3 N1 C2 109.68(18)
C3 N1 C1 110.86(18)
C2 N1 C1 108.97(19)
C3 N1 Na1 102.35(14)
C2 N1 Na1 110.23(13)
C1 N1 Na1 114.57(14)
C5 N2 C4 109.88(19)
C5 N2 C6 109.55(19)
C4 N2 C6 111.49(17)
C5 N2 Na1 114.10(13)
C4 N2 Na1 105.27(14)
C6 N2 Na1 106.48(14)
C8 N3 C9 108.6(2)
C8 N3 C7 108.44(17)
C9 N3 C7 111.3(2)
C8 N3 Na1 117.43(15)
C9 N3 Na1 104.68(13)
C7 N3 Na1 106.34(13)
N1 C1 H1A 109.5
N1 C1 H1B 109.5
H1A C1 H1B 109.5
N1 C1 H1C 109.5
H1A C1 H1C 109.5
H1B C1 H1C 109.5
N1 C2 H2A 109.5
N1 C2 H2B 109.5
H2A C2 H2B 109.5
N1 C2 H2C 109.5
H2A C2 H2C 109.5
H2B C2 H2C 109.5
N1 C3 C4 113.43(19)
N1 C3 Na1 50.24(10)
C4 C3 Na1 79.13(13)
N1 C3 H3A 108.9
C4 C3 H3A 108.9
Na1 C3 H3A 158.2
N1 C3 H3B 108.9
C4 C3 H3B 108.9
Na1 C3 H3B 87.8
H3A C3 H3B 107.7
N2 C4 C3 112.07(18)
N2 C4 H4A 109.2
C3 C4 H4A 109.2
N2 C4 H4B 109.2
C3 C4 H4B 109.2
H4A C4 H4B 107.9
N2 C5 H5A 109.5
N2 C5 H5B 109.5
H5A C5 H5B 109.5
N2 C5 H5C 109.5
H5A C5 H5C 109.5
H5B C5 H5C 109.5
N2 C6 C7 113.9(2)
N2 C6 H6A 108.8
C7 C6 H6A 108.8
N2 C6 H6B 108.8
C7 C6 H6B 108.8
H6A C6 H6B 107.7
N3 C7 C6 113.89(18)
N3 C7 H7A 108.8
C6 C7 H7A 108.8
N3 C7 H7B 108.8
C6 C7 H7B 108.8
H7A C7 H7B 107.7
N3 C8 H8A 109.5
N3 C8 H8B 109.5
H8A C8 H8B 109.5
N3 C8 H8C 109.5
H8A C8 H8C 109.5
H8B C8 H8C 109.5
N3 C9 H9A 109.5
N3 C9 H9B 109.5
H9A C9 H9B 109.5
N3 C9 H9C 109.5
H9A C9 H9C 109.5
H9B C9 H9C 109.5
C10 N4 C13 105.36(19)
C10 N4 Zn1 124.99(16)
C13 N4 Zn1 129.57(15)
C10 N4 Na1 81.20(12)
C13 N4 Na1 81.51(12)
Zn1 N4 Na1 106.90(7)
N4 C10 C11 111.1(2)
N4 C10 Na1 69.16(11)
C11 C10 Na1 86.81(14)
N4 C10 H10A 124.5
C11 C10 H10A 124.5
Na1 C10 H10A 111.3
C10 C11 C12 106.4(2)
C10 C11 Na1 65.91(12)
C12 C11 Na1 76.74(12)
C10 C11 H11A 126.8
C12 C11 H11A 126.8
Na1 C11 H11A 122.2
C13 C12 C11 106.3(2)
C13 C12 Na1 65.97(12)
C11 C12 Na1 76.10(13)
C13 C12 H12A 126.9
C11 C12 H12A 126.9
Na1 C12 H12A 122.7
N4 C13 C12 110.8(2)
N4 C13 Na1 68.81(11)
C12 C13 Na1 86.75(14)
N4 C13 H13A 124.6
C12 C13 H13A 124.6
Na1 C13 H13A 111.6
C17 N5 C14 105.9(2)
C17 N5 Zn1 127.54(18)
C14 N5 Zn1 126.45(17)
C15 C14 N5 111.1(2)
C15 C14 H14A 124.4
N5 C14 H14A 124.4
C14 C15 C16 106.0(3)
C14 C15 H15A 127.0
C16 C15 H15A 127.0
C17 C16 C15 106.8(2)
C17 C16 H16A 126.6
C15 C16 H16A 126.6
N5 C17 C16 110.2(2)
N5 C17 H17A 124.9
C16 C17 H17A 124.9
C18 N6 C21 105.4(2)
C18 N6 Zn1 127.29(17)
C21 N6 Zn1 127.34(15)
N6 C18 C19 110.9(2)
N6 C18 H18A 124.5
C19 C18 H18A 124.5
C18 C19 C20 106.6(2)
C18 C19 H19A 126.7
C20 C19 H19A 126.7
C21 C20 C19 106.3(2)
C21 C20 H20A 126.9
C19 C20 H20A 126.9
N6 C21 C20 110.9(2)
N6 C21 H21A 124.6
C20 C21 H21A 124.6
C25 N7 C22 105.6(2)
C25 N7 Zn1 124.61(18)
C22 N7 Zn1 129.76(17)
C25 N7 Na2 80.13(14)
C22 N7 Na2 86.41(14)
Zn1 N7 Na2 101.70(7)
C23 C22 N7 111.0(3)
C23 C22 Na2 88.27(17)
N7 C22 Na2 64.49(12)
C23 C22 H22A 124.5
N7 C22 H22A 124.5
Na2 C22 H22A 114.0
C22 C23 C24 105.9(3)
C22 C23 Na2 65.45(14)
C24 C23 Na2 73.20(16)
C22 C23 H23A 127.0
C24 C23 H23A 127.0
Na2 C23 H23A 125.8
C25 C24 C23 107.7(3)
C25 C24 Na2 62.98(14)
C23 C24 Na2 80.64(16)
C25 C24 H24A 126.1
C23 C24 H24A 126.1
Na2 C24 H24A 121.5
N7 C25 C24 109.7(3)
N7 C25 Na2 69.72(13)
C24 C25 Na2 89.63(17)
N7 C25 H25A 125.2
C24 C25 H25A 125.2
Na2 C25 H25A 107.8
N9 Na2 N10 74.44(7)
N9 Na2 N8 73.43(7)
N10 Na2 N8 118.46(8)
N9 Na2 N7 146.11(7)
N10 Na2 N7 122.11(7)
N8 Na2 N7 113.76(8)
N9 Na2 C25 155.22(9)
N10 Na2 C25 130.13(9)
N8 Na2 C25 88.98(8)
N7 Na2 C25 30.15(7)
N9 Na2 C22 149.74(8)
N10 Na2 C22 93.31(8)
N8 Na2 C22 135.32(8)
N7 Na2 C22 29.10(7)
C25 Na2 C22 46.69(9)
N9 Na2 C24 165.23(8)
N10 Na2 C24 104.69(8)
N8 Na2 C24 94.79(9)
N7 Na2 C24 46.81(7)
C25 Na2 C24 27.39(8)
C22 Na2 C24 44.24(8)
N9 Na2 C23 159.98(9)
N10 Na2 C23 85.75(8)
N8 Na2 C23 120.09(9)
N7 Na2 C23 46.00(7)
C25 Na2 C23 44.79(9)
C22 Na2 C23 26.27(7)
C24 Na2 C23 26.16(8)
N9 Na2 Zn1 112.77(6)
N10 Na2 Zn1 132.99(6)
N8 Na2 Zn1 107.65(6)
N7 Na2 Zn1 33.59(4)
C25 Na2 Zn1 55.48(6)
C22 Na2 Zn1 56.27(5)
C24 Na2 Zn1 78.93(6)
C23 Na2 Zn1 78.69(6)
C30 N8 C32 111.2(2)
C30 N8 C31 109.4(2)
C32 N8 C31 108.9(2)
C30 N8 Na2 102.91(16)
C32 N8 Na2 106.56(14)
C31 N8 Na2 117.75(16)
C33 N9 C35 111.0(2)
C33 N9 C34 109.75(19)
C35 N9 C34 109.6(2)
C33 N9 Na2 108.83(13)
C35 N9 Na2 108.41(13)
C34 N9 Na2 109.15(16)
C38 N10 C37 109.2(2)
C38 N10 C36 110.8(2)
C37 N10 C36 106.9(2)
C38 N10 Na2 112.07(17)
C37 N10 Na2 113.59(17)
C36 N10 Na2 104.14(14)
N8 C30 H30A 109.5
N8 C30 H30B 109.5
H30A C30 H30B 109.5
N8 C30 H30C 109.5
H30A C30 H30C 109.5
H30B C30 H30C 109.5
N8 C31 H31A 109.5
N8 C31 H31B 109.5
H31A C31 H31B 109.5
N8 C31 H31C 109.5
H31A C31 H31C 109.5
H31B C31 H31C 109.5
N8 C32 C33 113.7(2)
N8 C32 H32A 108.8
C33 C32 H32A 108.8
N8 C32 H32B 108.8
C33 C32 H32B 108.8
H32A C32 H32B 107.7
N9 C33 C32 112.3(2)
N9 C33 H33A 109.1
C32 C33 H33A 109.1
N9 C33 H33B 109.1
C32 C33 H33B 109.1
H33A C33 H33B 107.9
N9 C34 H34A 109.5
N9 C34 H34B 109.5
H34A C34 H34B 109.5
N9 C34 H34C 109.5
H34A C34 H34C 109.5
H34B C34 H34C 109.5
N9 C35 C36 113.1(2)
N9 C35 H35A 109.0
C36 C35 H35A 109.0
N9 C35 H35B 109.0
C36 C35 H35B 109.0
H35A C35 H35B 107.8
N10 C36 C35 113.1(2)
N10 C36 H36A 109.0
C35 C36 H36A 109.0
N10 C36 H36B 109.0
C35 C36 H36B 109.0
H36A C36 H36B 107.8
N10 C37 H37A 109.5
N10 C37 H37B 109.5
H37A C37 H37B 109.5
N10 C37 H37C 109.5
H37A C37 H37C 109.5
H37B C37 H37C 109.5
N10 C38 H38A 109.5
N10 C38 H38B 109.5
H38A C38 H38B 109.5
N10 C38 H38C 109.5
H38A C38 H38C 109.5
H38B C38 H38C 109.5
N17 Zn2 N15 106.75(8)
N17 Zn2 N16 110.95(8)
N15 Zn2 N16 109.67(8)
N17 Zn2 N14 109.01(8)
N15 Zn2 N14 106.80(8)
N16 Zn2 N14 113.38(7)
N17 Zn2 Na3 81.96(6)
N15 Zn2 Na3 82.03(6)
N16 Zn2 Na3 157.92(5)
N14 Zn2 Na3 44.54(5)
N11 Na3 N13 111.74(7)
N11 Na3 N12 73.49(7)
N13 Na3 N12 74.31(7)
N11 Na3 N14 121.78(7)
N13 Na3 N14 119.85(7)
N12 Na3 N14 143.68(7)
N11 Na3 C63 131.82(7)
N13 Na3 C63 93.50(7)
N12 Na3 C63 154.66(8)
N14 Na3 C63 29.47(6)
N11 Na3 C60 93.73(7)
N13 Na3 C60 137.78(7)
N12 Na3 C60 147.32(8)
N14 Na3 C60 28.57(6)
C63 Na3 C60 46.15(7)
N11 Na3 C62 106.81(7)
N13 Na3 C62 94.15(7)
N12 Na3 C62 167.26(8)
N14 Na3 C62 47.26(6)
C63 Na3 C62 28.04(7)
C60 Na3 C62 45.03(7)
N11 Na3 C61 86.50(7)
N13 Na3 C61 118.85(7)
N12 Na3 C61 159.43(8)
N14 Na3 C61 46.33(6)
C63 Na3 C61 45.42(7)
C60 Na3 C61 26.81(6)
C62 Na3 C61 27.05(7)
N11 Na3 Zn2 131.98(6)
N13 Na3 Zn2 115.66(5)
N12 Na3 Zn2 112.23(5)
N14 Na3 Zn2 31.98(4)
C63 Na3 Zn2 52.70(5)
C60 Na3 Zn2 54.78(5)
C62 Na3 Zn2 77.38(5)
C61 Na3 Zn2 77.62(5)
C53 N11 C51 111.0(2)
C53 N11 C52 108.3(2)
C51 N11 C52 108.5(2)
C53 N11 Na3 106.70(14)
C51 N11 Na3 109.07(15)
C52 N11 Na3 113.33(16)
C56 N12 C55 110.12(19)
C56 N12 C54 111.4(2)
C55 N12 C54 107.9(2)
C56 N12 Na3 106.30(14)
C55 N12 Na3 113.75(15)
C54 N12 Na3 107.42(13)
C59 N13 C58 109.0(2)
C59 N13 C57 111.6(2)
C58 N13 C57 108.6(2)
C59 N13 Na3 111.59(17)
C58 N13 Na3 111.88(15)
C57 N13 Na3 104.08(15)
N11 C51 H51A 109.5
N11 C51 H51B 109.5
H51A C51 H51B 109.5
N11 C51 H51C 109.5
H51A C51 H51C 109.5
H51B C51 H51C 109.5
N11 C52 H52A 109.5
N11 C52 H52B 109.5
H52A C52 H52B 109.5
N11 C52 H52C 109.5
H52A C52 H52C 109.5
H52B C52 H52C 109.5
N11 C53 C54 113.7(2)
N11 C53 H53A 108.8
C54 C53 H53A 108.8
N11 C53 H53B 108.8
C54 C53 H53B 108.8
H53A C53 H53B 107.7
N12 C54 C53 113.5(2)
N12 C54 H54A 108.9
C53 C54 H54A 108.9
N12 C54 H54B 108.9
C53 C54 H54B 108.9
H54A C54 H54B 107.7
N12 C55 H55A 109.5
N12 C55 H55B 109.5
H55A C55 H55B 109.5
N12 C55 H55C 109.5
H55A C55 H55C 109.5
H55B C55 H55C 109.5
N12 C56 C57 113.0(2)
N12 C56 H56A 109.0
C57 C56 H56A 109.0
N12 C56 H56B 109.0
C57 C56 H56B 109.0
H56A C56 H56B 107.8
N13 C57 C56 113.9(2)
N13 C57 H57A 108.8
C56 C57 H57A 108.8
N13 C57 H57B 108.8
C56 C57 H57B 108.8
H57A C57 H57B 107.7
N13 C58 H58A 109.5
N13 C58 H58B 109.5
H58A C58 H58B 109.5
N13 C58 H58C 109.5
H58A C58 H58C 109.5
H58B C58 H58C 109.5
N13 C59 H59A 109.5
N13 C59 H59B 109.5
H59A C59 H59B 109.5
N13 C59 H59C 109.5
H59A C59 H59C 109.5
H59B C59 H59C 109.5
C63 N14 C60 105.71(19)
C63 N14 Zn2 122.30(15)
C60 N14 Zn2 131.93(16)
C63 N14 Na3 77.09(13)
C60 N14 Na3 83.58(13)
Zn2 N14 Na3 103.48(7)
N14 C60 C61 110.9(2)
N14 C60 Na3 67.85(12)
C61 C60 Na3 83.78(14)
N14 C60 H60A 124.5
C61 C60 H60A 124.5
Na3 C60 H60A 115.3
C60 C61 C62 106.2(2)
C60 C61 Na3 69.41(13)
C62 C61 Na3 72.71(13)
C60 C61 H61A 126.9
C62 C61 H61A 126.9
Na3 C61 H61A 122.7
C63 C62 C61 106.8(2)
C63 C62 Na3 66.66(13)
C61 C62 Na3 80.24(14)
C63 C62 H62A 126.6
C61 C62 H62A 126.6
Na3 C62 H62A 118.3
N14 C63 C62 110.3(2)
N14 C63 Na3 73.44(12)
C62 C63 Na3 85.30(15)
N14 C63 H63A 124.8
C62 C63 H63A 124.8
Na3 C63 H63A 108.7
C67 N15 C64 104.96(19)
C67 N15 Zn2 122.81(16)
C64 N15 Zn2 132.07(16)
N15 C64 C65 111.4(2)
N15 C64 H64A 124.3
C65 C64 H64A 124.3
C64 C65 C66 106.2(2)
C64 C65 H65A 126.9
C66 C65 H65A 126.9
C67 C66 C65 106.1(2)
C67 C66 H66A 127.0
C65 C66 H66A 127.0
N15 C67 C66 111.3(2)
N15 C67 H67A 124.3
C66 C67 H67A 124.3
C68 N16 C71 105.6(2)
C68 N16 Zn2 126.98(16)
C71 N16 Zn2 127.46(16)
C68 N16 Na4 83.15(12)
C71 N16 Na4 75.31(12)
Zn2 N16 Na4 108.57(7)
N16 C68 C69 110.7(2)
N16 C68 Na4 68.27(11)
C69 C68 Na4 81.89(14)
N16 C68 H68A 124.7
C69 C68 H68A 124.7
Na4 C68 H68A 116.7
C68 C69 C70 106.6(2)
C68 C69 Na4 70.88(13)
C70 C69 Na4 72.00(13)
C68 C69 H69A 126.7
C70 C69 H69A 126.7
Na4 C69 H69A 122.2
C71 C70 C69 106.3(2)
C71 C70 Na4 67.39(13)
C69 C70 Na4 80.27(14)
C71 C70 H70A 126.8
C69 C70 H70A 126.8
Na4 C70 H70A 117.5
C70 C71 N16 110.8(2)
C70 C71 Na4 84.20(14)
N16 C71 Na4 74.73(11)
C70 C71 H71A 124.6
N16 C71 H71A 124.6
Na4 C71 H71A 108.7
C72 N17 C75 105.48(19)
C72 N17 Zn2 128.59(15)
C75 N17 Zn2 125.46(17)
N17 C72 C73 110.8(2)
N17 C72 H72A 124.6
C73 C72 H72A 124.6
C72 C73 C74 106.3(2)
C72 C73 H73A 126.8
C74 C73 H73A 126.8
C75 C74 C73 106.2(2)
C75 C74 H74A 126.9
C73 C74 H74A 126.9
N17 C75 C74 111.1(2)
N17 C75 H75A 124.4
C74 C75 H75A 124.4
N19 Na4 N18 75.03(7)
N19 Na4 N20 75.45(8)
N18 Na4 N20 113.04(8)
N19 Na4 N16 143.97(8)
N18 Na4 N16 113.37(7)
N20 Na4 N16 125.48(7)
N19 Na4 C71 127.49(8)
N18 Na4 C71 142.42(8)
N20 Na4 C71 102.56(8)
N16 Na4 C71 29.95(6)
N19 Na4 C68 118.92(8)
N18 Na4 C68 97.50(8)
N20 Na4 C68 149.12(7)
N16 Na4 C68 28.58(6)
C71 Na4 C68 46.63(7)
N19 Na4 C70 100.65(8)
N18 Na4 C70 136.56(8)
N20 Na4 C70 107.20(8)
N16 Na4 C70 48.12(7)
C71 Na4 C70 28.41(7)
C68 Na4 C70 45.96(7)
N19 Na4 C69 97.17(8)
N18 Na4 C69 108.92(8)
N20 Na4 C69 133.39(8)
N16 Na4 C69 46.82(6)
C71 Na4 C69 46.03(7)
C68 Na4 C69 27.23(7)
C70 Na4 C69 27.73(7)
C81 N18 C80 110.1(5)
C81 N18 C80A 120(3)
C80 N18 C81A 95.6(19)
C80A N18 C81A 105(4)
C81 N18 C82 113.4(3)
C80 N18 C82 105.8(7)
C80A N18 C82 100(4)
C81A N18 C82 127.5(19)
C81 N18 C82A 80.3(9)
C80 N18 C82A 128.4(10)
C80A N18 C82A 127(5)
C81A N18 C82A 95.9(19)
C81 N18 Na4 106.0(4)
C80 N18 Na4 116.7(6)
C80A N18 Na4 112(4)
C81A N18 Na4 107(2)
C82 N18 Na4 104.91(16)
C82A N18 Na4 107.4(7)
C85 N19 C84 109.5(2)
C85 N19 C83 115.2(2)
C84 N19 C83 106.0(2)
C85 N19 C83A 89.4(9)
C84 N19 C83A 130.9(9)
C85 N19 Na4 107.17(16)
C84 N19 Na4 111.69(16)
C83 N19 Na4 107.28(17)
C83A N19 Na4 104.4(9)
C86 N20 C88 110.1(2)
C86 N20 C87 111.0(2)
C88 N20 C87 108.8(2)
C86 N20 Na4 103.01(16)
C88 N20 Na4 112.03(16)
C87 N20 Na4 111.85(16)
N18 C80 H80A 109.5
N18 C80 H80B 109.5
N18 C80 H80C 109.5
N18 C81 H81A 109.5
N18 C81 H81B 109.5
N18 C81 H81C 109.5
N18 C82 C83 113.4(2)
N18 C82 H82A 108.9
C83 C82 H82A 108.9
N18 C82 H82B 108.9
C83 C82 H82B 108.9
H82A C82 H82B 107.7
N19 C83 C82 111.4(3)
N19 C83 H83A 109.3
C82 C83 H83A 109.3
N19 C83 H83B 109.3
C82 C83 H83B 109.4
H83A C83 H83B 108.0
N18 C81A H81D 109.5
N18 C81A H81E 109.5
H81D C81A H81E 109.5
N18 C81A H81F 109.5
H81D C81A H81F 109.5
H81E C81A H81F 109.5
N18 C80A H80D 109.5
N18 C80A H80E 109.5
H80D C80A H80E 109.5
N18 C80A H80F 109.5
H80D C80A H80F 109.5
H80E C80A H80F 109.5
N18 C82A C83A 102.1(15)
N18 C82A H82C 111.3
C83A C82A H82C 111.3
N18 C82A H82D 111.4
C83A C82A H82D 111.4
H82C C82A H82D 109.2
N19 C83A C82A 110.1(14)
N19 C83A H83C 109.6
C82A C83A H83C 109.6
N19 C83A H83D 109.7
C82A C83A H83D 109.7
H83C C83A H83D 108.1
N19 C84 H84A 109.5
N19 C84 H84B 109.5
H84A C84 H84B 109.5
N19 C84 H84C 109.5
H84A C84 H84C 109.5
H84B C84 H84C 109.5
N19 C85 C86 112.4(2)
N19 C85 H85A 109.1
C86 C85 H85A 109.1
N19 C85 H85B 109.1
C86 C85 H85B 109.1
H85A C85 H85B 107.9
N20 C86 C85 113.5(2)
N20 C86 H86A 108.9
C85 C86 H86A 108.9
N20 C86 H86B 108.9
C85 C86 H86B 108.9
H86A C86 H86B 107.7
N20 C87 H87A 109.5
N20 C87 H87B 109.5
H87A C87 H87B 109.5
N20 C87 H87C 109.5
H87A C87 H87C 109.5
H87B C87 H87C 109.5
N20 C88 H88A 109.5
N20 C88 H88B 109.5
H88A C88 H88B 109.5
N20 C88 H88C 109.5
H88A C88 H88C 109.5
H88B C88 H88C 109.5

loop_
_geom_bond_atom_site_label_1
_geom_bond_atom_site_label_2
_geom_bond_distance
Zn1 N5 1.9792(19)
Zn1 N4 1.9978(19)
Zn1 N6 1.9995(19)
Zn1 N7 2.0062(18)
Na1 N1 2.448(2)
Na1 N3 2.4722(19)
Na1 N2 2.473(2)
Na1 N4 2.5884(18)
Na1 C10 2.737(2)
Na1 C13 2.746(2)
Na1 C11 2.993(2)
Na1 C12 3.002(2)
Na1 C3 3.110(2)
N1 C3 1.466(3)
N1 C2 1.469(3)
N1 C1 1.474(3)
N2 C5 1.470(3)
N2 C4 1.472(3)
N2 C6 1.474(3)
N3 C8 1.462(3)
N3 C9 1.464(3)
N3 C7 1.479(3)
C1 H1A 0.9800
C1 H1B 0.9800
C1 H1C 0.9800
C2 H2A 0.9800
C2 H2B 0.9800
C2 H2C 0.9800
C3 C4 1.519(3)
C3 H3A 0.9900
C3 H3B 0.9900
C4 H4A 0.9900
C4 H4B 0.9900
C5 H5A 0.9800
C5 H5B 0.9800
C5 H5C 0.9800
C6 C7 1.507(3)
C6 H6A 0.9900
C6 H6B 0.9900
C7 H7A 0.9900
C7 H7B 0.9900
C8 H8A 0.9800
C8 H8B 0.9800
C8 H8C 0.9800
C9 H9A 0.9800
C9 H9B 0.9800
C9 H9C 0.9800
N4 C10 1.370(3)
N4 C13 1.375(3)
C10 C11 1.374(3)
C10 H10A 0.9500
C11 C12 1.408(3)
C11 H11A 0.9500
C12 C13 1.378(3)
C12 H12A 0.9500
C13 H13A 0.9500
N5 C17 1.359(3)
N5 C14 1.366(3)
C14 C15 1.363(4)
C14 H14A 0.9500
C15 C16 1.401(4)
C15 H15A 0.9500
C16 C17 1.376(4)
C16 H16A 0.9500
C17 H17A 0.9500
N6 C18 1.365(3)
N6 C21 1.366(3)
C18 C19 1.374(3)
C18 H18A 0.9500
C19 C20 1.394(3)
C19 H19A 0.9500
C20 C21 1.379(3)
C20 H20A 0.9500
C21 H21A 0.9500
N7 C25 1.366(3)
N7 C22 1.375(3)
N7 Na2 2.551(2)
C22 C23 1.373(3)
C22 Na2 2.821(2)
C22 H22A 0.9500
C23 C24 1.385(4)
C23 Na2 3.100(3)
C23 H23A 0.9500
C24 C25 1.384(4)
C24 Na2 3.008(3)
C24 H24A 0.9500
C25 Na2 2.680(3)
C25 H25A 0.9500
Na2 N9 2.461(2)
Na2 N10 2.506(2)
Na2 N8 2.530(2)
N8 C30 1.461(3)
N8 C32 1.461(3)
N8 C31 1.479(3)
N9 C33 1.467(3)
N9 C35 1.467(3)
N9 C34 1.475(3)
N10 C38 1.444(3)
N10 C37 1.461(3)
N10 C36 1.488(3)
C30 H30A 0.9800
C30 H30B 0.9800
C30 H30C 0.9800
C31 H31A 0.9800
C31 H31B 0.9800
C31 H31C 0.9800
C32 C33 1.515(3)
C32 H32A 0.9900
C32 H32B 0.9900
C33 H33A 0.9900
C33 H33B 0.9900
C34 H34A 0.9800
C34 H34B 0.9800
C34 H34C 0.9800
C35 C36 1.498(3)
C35 H35A 0.9900
C35 H35B 0.9900
C36 H36A 0.9900
C36 H36B 0.9900
C37 H37A 0.9800
C37 H37B 0.9800
C37 H37C 0.9800
C38 H38A 0.9800
C38 H38B 0.9800
C38 H38C 0.9800
Zn2 N17 1.9837(19)
Zn2 N15 1.9906(19)
Zn2 N16 2.0043(19)
Zn2 N14 2.0073(17)
Na3 N11 2.505(2)
Na3 N13 2.514(2)
Na3 N12 2.522(2)
Na3 N14 2.659(2)
Na3 C63 2.704(2)
Na3 C60 2.853(2)
Na3 C62 2.935(2)
Na3 C61 3.029(2)
N11 C53 1.464(3)
N11 C51 1.464(3)
N11 C52 1.467(3)
N12 C56 1.471(3)
N12 C55 1.473(3)
N12 C54 1.476(3)
N13 C59 1.458(3)
N13 C58 1.464(3)
N13 C57 1.470(3)
C51 H51A 0.9800
C51 H51B 0.9800
C51 H51C 0.9800
C52 H52A 0.9800
C52 H52B 0.9800
C52 H52C 0.9800
C53 C54 1.505(3)
C53 H53A 0.9900
C53 H53B 0.9900
C54 H54A 0.9900
C54 H54B 0.9900
C55 H55A 0.9800
C55 H55B 0.9800
C55 H55C 0.9800
C56 C57 1.506(4)
C56 H56A 0.9900
C56 H56B 0.9900
C57 H57A 0.9900
C57 H57B 0.9900
C58 H58A 0.9800
C58 H58B 0.9800
C58 H58C 0.9800
C59 H59A 0.9800
C59 H59B 0.9800
C59 H59C 0.9800
N14 C63 1.365(3)
N14 C60 1.373(3)
C60 C61 1.374(3)
C60 H60A 0.9500
C61 C62 1.398(4)
C61 H61A 0.9500
C62 C63 1.384(3)
C62 H62A 0.9500
C63 H63A 0.9500
N15 C67 1.362(3)
N15 C64 1.364(3)
C64 C65 1.370(3)
C64 H64A 0.9500
C65 C66 1.399(3)
C65 H65A 0.9500
C66 C67 1.375(3)
C66 H66A 0.9500
C67 H67A 0.9500
N16 C68 1.368(3)
N16 C71 1.375(3)
N16 Na4 2.6562(19)
C68 C69 1.375(3)
C68 Na4 2.839(2)
C68 H68A 0.9500
C69 C70 1.405(4)
C69 Na4 2.975(2)
C69 H69A 0.9500
C70 C71 1.373(3)
C70 Na4 2.870(2)
C70 H70A 0.9500
C71 Na4 2.663(2)
C71 H71A 0.9500
N17 C72 1.362(3)
N17 C75 1.367(3)
C72 C73 1.379(3)
C72 H72A 0.9500
C73 C74 1.401(4)
C73 H73A 0.9500
C74 C75 1.371(4)
C74 H74A 0.9500
C75 H75A 0.9500
Na4 N19 2.456(2)
Na4 N18 2.469(2)
Na4 N20 2.482(2)
N18 C81 1.450(4)
N18 C80 1.452(4)
N18 C80A 1.476(10)
N18 C81A 1.486(10)
N18 C82 1.490(4)
N18 C82A 1.54(2)
N19 C85 1.468(3)
N19 C84 1.471(3)
N19 C83 1.472(4)
N19 C83A 1.522(10)
N20 C86 1.466(4)
N20 C88 1.470(3)
N20 C87 1.473(3)
C80 H80A 0.9800
C80 H80B 0.9800
C80 H80C 0.9800
C81 H81A 0.9800
C81 H81B 0.9800
C81 H81C 0.9800
C82 C83 1.500(4)
C82 H82A 0.9900
C82 H82B 0.9900
C83 H83A 0.9900
C83 H83B 0.9900
C81A H81D 0.9800
C81A H81E 0.9800
C81A H81F 0.9800
C80A H80D 0.9800
C80A H80E 0.9800
C80A H80F 0.9800
C82A C83A 1.59(3)
C82A H82C 0.9900
C82A H82D 0.9900
C83A H83C 0.9900
C83A H83D 0.9900
C84 H84A 0.9800
C84 H84B 0.9800
C84 H84C 0.9800
C85 C86 1.515(4)
C85 H85A 0.9900
C85 H85B 0.9900
C86 H86A 0.9900
C86 H86B 0.9900
C87 H87A 0.9800
C87 H87B 0.9800
C87 H87C 0.9800
C88 H88A 0.9800
C88 H88B 0.9800
C88 H88C 0.9800

loop_
_geom_torsion_atom_site_label_1
_geom_torsion_atom_site_label_2
_geom_torsion_atom_site_label_3
_geom_torsion_atom_site_label_4
_geom_torsion
N3 Na1 N1 C3 90.06(14)
N2 Na1 N1 C3 20.99(13)
N4 Na1 N1 C3 -120.88(13)
C10 Na1 N1 C3 -100.66(14)
C13 Na1 N1 C3 -94.86(18)
C11 Na1 N1 C3 -73.13(14)
C12 Na1 N1 C3 -62.10(16)
N3 Na1 N1 C2 -153.32(15)
N2 Na1 N1 C2 137.61(16)
N4 Na1 N1 C2 -4.26(18)
C10 Na1 N1 C2 15.96(16)
C13 Na1 N1 C2 21.8(2)
C11 Na1 N1 C2 43.49(16)
C12 Na1 N1 C2 54.52(18)
C3 Na1 N1 C2 116.6(2)
N3 Na1 N1 C1 -30.00(17)
N2 Na1 N1 C1 -99.06(16)
N4 Na1 N1 C1 119.07(16)
C10 Na1 N1 C1 139.28(16)
C13 Na1 N1 C1 145.09(17)
C11 Na1 N1 C1 166.81(16)
C12 Na1 N1 C1 177.84(15)
C3 Na1 N1 C1 -120.1(2)
N1 Na1 N2 C5 -111.58(16)
N3 Na1 N2 C5 134.66(17)
N4 Na1 N2 C5 13.9(2)
C10 Na1 N2 C5 -18.71(19)
C13 Na1 N2 C5 34.92(18)
C11 Na1 N2 C5 -8.75(17)
C12 Na1 N2 C5 18.27(16)
C3 Na1 N2 C5 -99.37(17)
N1 Na1 N2 C4 8.97(13)
N3 Na1 N2 C4 -104.79(14)
N4 Na1 N2 C4 134.45(14)
C10 Na1 N2 C4 101.85(14)
C13 Na1 N2 C4 155.47(13)
C11 Na1 N2 C4 111.80(13)
C12 Na1 N2 C4 138.82(13)
C3 Na1 N2 C4 21.18(12)
N1 Na1 N2 C6 127.44(14)
N3 Na1 N2 C6 13.69(14)
N4 Na1 N2 C6 -107.08(15)
C10 Na1 N2 C6 -139.68(14)
C13 Na1 N2 C6 -86.05(15)
C11 Na1 N2 C6 -129.73(14)
C12 Na1 N2 C6 -102.71(14)
C3 Na1 N2 C6 139.66(16)
N1 Na1 N3 C8 65.46(18)
N2 Na1 N3 C8 135.29(17)
N4 Na1 N3 C8 -84.33(17)
C10 Na1 N3 C8 -93.2(2)
C13 Na1 N3 C8 -111.72(17)
C11 Na1 N3 C8 -142.57(16)
C12 Na1 N3 C8 -138.27(16)
C3 Na1 N3 C8 94.15(17)
N1 Na1 N3 C9 -174.06(15)
N2 Na1 N3 C9 -104.23(16)
N4 Na1 N3 C9 36.15(18)
C10 Na1 N3 C9 27.3(2)
C13 Na1 N3 C9 8.76(17)
C11 Na1 N3 C9 -22.1(2)
C12 Na1 N3 C9 -17.79(17)
C3 Na1 N3 C9 -145.37(15)
N1 Na1 N3 C7 -56.11(15)
N2 Na1 N3 C7 13.72(14)
N4 Na1 N3 C7 154.10(14)
C10 Na1 N3 C7 145.26(17)
C13 Na1 N3 C7 126.71(14)
C11 Na1 N3 C7 95.86(17)
C12 Na1 N3 C7 100.16(15)
C3 Na1 N3 C7 -27.42(16)
C2 N1 C3 C4 -168.13(18)
C1 N1 C3 C4 71.5(2)
Na1 N1 C3 C4 -51.12(19)
C2 N1 C3 Na1 -117.02(18)
C1 N1 C3 Na1 122.60(19)
N3 Na1 C3 N1 -98.76(13)
N2 Na1 C3 N1 -153.47(16)
N4 Na1 C3 N1 79.46(15)
C10 Na1 C3 N1 85.02(14)
C13 Na1 C3 N1 121.78(15)
C11 Na1 C3 N1 111.30(13)
C12 Na1 C3 N1 131.95(13)
N1 Na1 C3 C4 133.3(2)
N3 Na1 C3 C4 34.58(14)
N2 Na1 C3 C4 -20.13(12)
N4 Na1 C3 C4 -147.20(12)
C10 Na1 C3 C4 -141.64(13)
C13 Na1 C3 C4 -104.88(15)
C11 Na1 C3 C4 -115.36(13)
C12 Na1 C3 C4 -94.71(13)
C5 N2 C4 C3 84.8(2)
C6 N2 C4 C3 -153.55(19)
Na1 N2 C4 C3 -38.5(2)
N1 C3 C4 N2 66.6(2)
Na1 C3 C4 N2 29.09(16)
C5 N2 C6 C7 -164.9(2)
C4 N2 C6 C7 73.2(3)
Na1 N2 C6 C7 -41.1(2)
C8 N3 C7 C6 -168.2(2)
C9 N3 C7 C6 72.4(3)
Na1 N3 C7 C6 -41.1(2)
N2 C6 C7 N3 59.7(3)
N5 Zn1 N4 C10 -165.38(16)
N6 Zn1 N4 C10 -42.29(17)
N7 Zn1 N4 C10 75.47(17)
Na2 Zn1 N4 C10 53.6(2)
N5 Zn1 N4 C13 18.54(19)
N6 Zn1 N4 C13 141.63(17)
N7 Zn1 N4 C13 -100.60(18)
Na2 Zn1 N4 C13 -122.52(17)
N5 Zn1 N4 Na1 -74.38(9)
N6 Zn1 N4 Na1 48.71(9)
N7 Zn1 N4 Na1 166.48(8)
Na2 Zn1 N4 Na1 144.56(8)
N1 Na1 N4 C10 43.53(16)
N3 Na1 N4 C10 -171.00(14)
N2 Na1 N4 C10 -66.25(17)
C13 Na1 N4 C10 -107.10(19)
C11 Na1 N4 C10 -34.83(13)
C12 Na1 N4 C10 -72.21(14)
C3 Na1 N4 C10 10.98(17)
N1 Na1 N4 C13 150.63(13)
N3 Na1 N4 C13 -63.90(14)
N2 Na1 N4 C13 40.85(17)
C10 Na1 N4 C13 107.10(19)
C11 Na1 N4 C13 72.27(14)
C12 Na1 N4 C13 34.89(12)
C3 Na1 N4 C13 118.08(14)
N1 Na1 N4 Zn1 -80.48(10)
N3 Na1 N4 Zn1 64.98(11)
N2 Na1 N4 Zn1 169.74(9)
C10 Na1 N4 Zn1 -124.02(17)
C13 Na1 N4 Zn1 128.88(16)
C11 Na1 N4 Zn1 -158.85(12)
C12 Na1 N4 Zn1 163.78(12)
C3 Na1 N4 Zn1 -113.03(10)
C13 N4 C10 C11 -0.8(2)
Zn1 N4 C10 C11 -177.64(14)
Na1 N4 C10 C11 77.84(16)
C13 N4 C10 Na1 -78.62(13)
Zn1 N4 C10 Na1 104.52(13)
N1 Na1 C10 N4 -144.00(13)
N3 Na1 C10 N4 15.5(2)
N2 Na1 C10 N4 135.98(13)
C13 Na1 C10 N4 40.40(12)
C11 Na1 C10 N4 114.0(2)
C12 Na1 C10 N4 78.51(14)
C3 Na1 C10 N4 -171.73(13)
N1 Na1 C10 C11 101.99(15)
N3 Na1 C10 C11 -98.52(19)
N2 Na1 C10 C11 21.97(17)
N4 Na1 C10 C11 -114.0(2)
C13 Na1 C10 C11 -73.62(16)
C12 Na1 C10 C11 -35.50(14)
C3 Na1 C10 C11 74.26(15)
N4 C10 C11 C12 0.6(2)
Na1 C10 C11 C12 66.80(16)
N4 C10 C11 Na1 -66.21(14)
N1 Na1 C11 C10 -83.80(15)
N3 Na1 C11 C10 123.54(16)
N2 Na1 C11 C10 -161.53(15)
N4 Na1 C11 C10 38.05(14)
C13 Na1 C11 C10 79.49(16)
C12 Na1 C11 C10 115.1(2)
C3 Na1 C11 C10 -110.04(15)
N1 Na1 C11 C12 161.12(14)
N3 Na1 C11 C12 8.5(2)
N2 Na1 C11 C12 83.39(14)
N4 Na1 C11 C12 -77.03(15)
C10 Na1 C11 C12 -115.1(2)
C13 Na1 C11 C12 -35.59(13)
C3 Na1 C11 C12 134.88(14)
C10 C11 C12 C13 -0.2(2)
Na1 C11 C12 C13 59.39(15)
C10 C11 C12 Na1 -59.55(15)
N1 Na1 C12 C13 -139.20(15)
N3 Na1 C12 C13 70.41(16)
N2 Na1 C12 C13 145.64(15)
N4 Na1 C12 C13 -38.17(13)
C10 Na1 C12 C13 -79.56(15)
C11 Na1 C12 C13 -115.2(2)
C3 Na1 C12 C13 -165.53(14)
N1 Na1 C12 C11 -23.98(17)
N3 Na1 C12 C11 -174.38(14)
N2 Na1 C12 C11 -99.15(14)
N4 Na1 C12 C11 77.05(15)
C10 Na1 C12 C11 35.65(13)
C13 Na1 C12 C11 115.2(2)
C3 Na1 C12 C11 -50.31(15)
C10 N4 C13 C12 0.7(2)
Zn1 N4 C13 C12 177.34(14)
Na1 N4 C13 C12 -77.71(16)
C10 N4 C13 Na1 78.38(13)
Zn1 N4 C13 Na1 -104.95(15)
C11 C12 C13 N4 -0.3(2)
Na1 C12 C13 N4 65.85(14)
C11 C12 C13 Na1 -66.17(16)
N1 Na1 C13 N4 -48.2(2)
N3 Na1 C13 N4 127.00(13)
N2 Na1 C13 N4 -152.47(12)
C10 Na1 C13 N4 -40.33(12)
C11 Na1 C13 N4 -78.43(14)
C12 Na1 C13 N4 -113.9(2)
C3 Na1 C13 N4 -93.16(16)
N1 Na1 C13 C12 65.7(2)
N3 Na1 C13 C12 -119.14(14)
N2 Na1 C13 C12 -38.62(16)
N4 Na1 C13 C12 113.9(2)
C10 Na1 C13 C12 73.52(15)
C11 Na1 C13 C12 35.42(13)
C3 Na1 C13 C12 20.7(2)
N4 Zn1 N5 C17 125.3(2)
N6 Zn1 N5 C17 5.1(2)
N7 Zn1 N5 C17 -114.1(2)
Na2 Zn1 N5 C17 -71.3(2)
N4 Zn1 N5 C14 -49.5(2)
N6 Zn1 N5 C14 -169.8(2)
N7 Zn1 N5 C14 71.0(2)
Na2 Zn1 N5 C14 113.9(2)
C17 N5 C14 C15 0.2(3)
Zn1 N5 C14 C15 175.92(18)
N5 C14 C15 C16 -0.2(3)
C14 C15 C16 C17 0.2(3)
C14 N5 C17 C16 0.0(3)
Zn1 N5 C17 C16 -175.70(18)
C15 C16 C17 N5 -0.1(3)
N5 Zn1 N6 C18 34.3(2)
N4 Zn1 N6 C18 -86.0(2)
N7 Zn1 N6 C18 154.12(19)
Na2 Zn1 N6 C18 121.7(2)
N5 Zn1 N6 C21 -147.3(2)
N4 Zn1 N6 C21 92.5(2)
N7 Zn1 N6 C21 -27.4(2)
Na2 Zn1 N6 C21 -59.9(2)
C21 N6 C18 C19 0.3(3)
Zn1 N6 C18 C19 178.99(17)
N6 C18 C19 C20 -0.2(3)
C18 C19 C20 C21 0.0(3)
C18 N6 C21 C20 -0.3(3)
Zn1 N6 C21 C20 -179.00(17)
C19 C20 C21 N6 0.2(3)
N5 Zn1 N7 C25 -11.1(2)
N4 Zn1 N7 C25 107.92(19)
N6 Zn1 N7 C25 -133.78(18)
Na2 Zn1 N7 C25 -86.00(19)
N5 Zn1 N7 C22 169.98(19)
N4 Zn1 N7 C22 -71.0(2)
N6 Zn1 N7 C22 47.3(2)
Na2 Zn1 N7 C22 95.1(2)
N5 Zn1 N7 Na2 74.87(10)
N4 Zn1 N7 Na2 -166.08(7)
N6 Zn1 N7 Na2 -47.78(10)
C25 N7 C22 C23 1.4(3)
Zn1 N7 C22 C23 -179.57(17)
Na2 N7 C22 C23 -77.3(2)
C25 N7 C22 Na2 78.71(15)
Zn1 N7 C22 Na2 -102.24(16)
N7 C22 C23 C24 -0.8(3)
Na2 C22 C23 C24 -62.6(2)
N7 C22 C23 Na2 61.75(16)
C22 C23 C24 C25 -0.1(3)
Na2 C23 C24 C25 -57.59(18)
C22 C23 C24 Na2 57.48(19)
C22 N7 C25 C24 -1.4(3)
Zn1 N7 C25 C24 179.46(16)
Na2 N7 C25 C24 82.00(19)
C22 N7 C25 Na2 -83.42(15)
Zn1 N7 C25 Na2 97.47(14)
C23 C24 C25 N7 1.0(3)
Na2 C24 C25 N7 -68.26(17)
C23 C24 C25 Na2 69.2(2)
C25 N7 Na2 N9 132.76(18)
C22 N7 Na2 N9 -120.70(17)
Zn1 N7 Na2 N9 9.20(18)
C25 N7 Na2 N10 -115.77(16)
C22 N7 Na2 N10 -9.23(16)
Zn1 N7 Na2 N10 120.68(9)
C25 N7 Na2 N8 37.22(17)
C22 N7 Na2 N8 143.76(14)
Zn1 N7 Na2 N8 -86.34(9)
C22 N7 Na2 C25 106.5(2)
Zn1 N7 Na2 C25 -123.56(19)
C25 N7 Na2 C22 -106.5(2)
Zn1 N7 Na2 C22 129.90(17)
C25 N7 Na2 C24 -36.04(16)
C22 N7 Na2 C24 70.50(16)
Zn1 N7 Na2 C24 -159.60(15)
C25 N7 Na2 C23 -72.44(17)
C22 N7 Na2 C23 34.10(15)
Zn1 N7 Na2 C23 164.00(15)
C25 N7 Na2 Zn1 123.56(19)
C22 N7 Na2 Zn1 -129.90(17)
N7 C25 Na2 N9 -102.3(2)
C24 C25 Na2 N9 146.5(2)
N7 C25 Na2 N10 86.14(17)
C24 C25 Na2 N10 -25.0(2)
N7 C25 Na2 N8 -146.38(15)
C24 C25 Na2 N8 102.47(19)
C24 C25 Na2 N7 -111.2(3)
N7 C25 Na2 C22 39.85(13)
C24 C25 Na2 C22 -71.3(2)
N7 C25 Na2 C24 111.2(3)
N7 C25 Na2 C23 76.76(17)
C24 C25 Na2 C23 -34.39(17)
N7 C25 Na2 Zn1 -34.03(12)
C24 C25 Na2 Zn1 -145.2(2)
C23 C22 Na2 N9 -137.7(2)
N7 C22 Na2 N9 107.92(19)
C23 C22 Na2 N10 -73.5(2)
N7 C22 Na2 N10 172.18(14)
C23 C22 Na2 N8 64.1(2)
N7 C22 Na2 N8 -50.31(17)
C23 C22 Na2 N7 114.4(3)
C23 C22 Na2 C25 72.9(2)
N7 C22 Na2 C25 -41.43(13)
C23 C22 Na2 C24 34.28(18)
N7 C22 Na2 C24 -80.08(17)
N7 C22 Na2 C23 -114.4(3)
C23 C22 Na2 Zn1 145.0(2)
N7 C22 Na2 Zn1 30.69(11)
C25 C24 Na2 N9 -114.9(3)
C23 C24 Na2 N9 129.6(3)
C25 C24 Na2 N10 160.48(18)
C23 C24 Na2 N10 44.98(18)
C25 C24 Na2 N8 -78.43(19)
C23 C24 Na2 N8 166.07(17)
C25 C24 Na2 N7 39.98(16)
C23 C24 Na2 N7 -75.52(18)
C23 C24 Na2 C25 -115.5(3)
C25 C24 Na2 C22 81.05(19)
C23 C24 Na2 C22 -34.44(16)
C25 C24 Na2 C23 115.5(3)
C25 C24 Na2 Zn1 28.64(18)
C23 C24 Na2 Zn1 -86.85(16)
C22 C23 Na2 N9 98.1(3)
C24 C23 Na2 N9 -145.0(2)
C22 C23 Na2 N10 106.3(2)
C24 C23 Na2 N10 -136.72(17)
C22 C23 Na2 N8 -133.05(19)
C24 C23 Na2 N8 -16.1(2)
C22 C23 Na2 N7 -38.02(17)
C24 C23 Na2 N7 78.93(18)
C22 C23 Na2 C25 -80.8(2)
C24 C23 Na2 C25 36.11(16)
C24 C23 Na2 C22 116.9(3)
C22 C23 Na2 C24 -116.9(3)
C22 C23 Na2 Zn1 -29.07(18)
C24 C23 Na2 Zn1 87.88(17)
N5 Zn1 Na2 N9 71.92(8)
N4 Zn1 Na2 N9 -144.74(13)
N6 Zn1 Na2 N9 -41.09(8)
N7 Zn1 Na2 N9 -174.45(11)
N5 Zn1 Na2 N10 161.54(9)
N4 Zn1 Na2 N10 -55.12(15)
N6 Zn1 Na2 N10 48.53(9)
N7 Zn1 Na2 N10 -84.83(11)
N5 Zn1 Na2 N8 -7.07(8)
N4 Zn1 Na2 N8 136.27(13)
N6 Zn1 Na2 N8 -120.08(8)
N7 Zn1 Na2 N8 106.56(10)
N5 Zn1 Na2 N7 -113.63(10)
N4 Zn1 Na2 N7 29.71(15)
N6 Zn1 Na2 N7 133.36(10)
N5 Zn1 Na2 C25 -83.10(10)
N4 Zn1 Na2 C25 60.24(15)
N6 Zn1 Na2 C25 163.89(10)
N7 Zn1 Na2 C25 30.53(11)
N5 Zn1 Na2 C22 -140.28(9)
N4 Zn1 Na2 C22 3.06(14)
N6 Zn1 Na2 C22 106.71(9)
N7 Zn1 Na2 C22 -26.65(11)
N5 Zn1 Na2 C24 -98.62(9)
N4 Zn1 Na2 C24 44.72(15)
N6 Zn1 Na2 C24 148.37(9)
N7 Zn1 Na2 C24 15.01(11)
N5 Zn1 Na2 C23 -125.29(9)
N4 Zn1 Na2 C23 18.05(14)
N6 Zn1 Na2 C23 121.70(9)
N7 Zn1 Na2 C23 -11.67(11)
N9 Na2 N8 C30 103.82(17)
N10 Na2 N8 C30 42.49(18)
N7 Na2 N8 C30 -111.56(16)
C25 Na2 N8 C30 -93.87(17)
C22 Na2 N8 C30 -87.43(19)
C24 Na2 N8 C30 -67.08(17)
C23 Na2 N8 C30 -60.03(18)
Zn1 Na2 N8 C30 -146.97(15)
N9 Na2 N8 C32 -13.28(15)
N10 Na2 N8 C32 -74.62(17)
N7 Na2 N8 C32 131.34(15)
C25 Na2 N8 C32 149.02(16)
C22 Na2 N8 C32 155.47(15)
C24 Na2 N8 C32 175.81(16)
C23 Na2 N8 C32 -177.14(15)
Zn1 Na2 N8 C32 95.92(15)
N9 Na2 N8 C31 -135.82(19)
N10 Na2 N8 C31 162.84(17)
N7 Na2 N8 C31 8.8(2)
C25 Na2 N8 C31 26.48(19)
C22 Na2 N8 C31 32.9(2)
C24 Na2 N8 C31 53.27(19)
C23 Na2 N8 C31 60.3(2)
Zn1 Na2 N8 C31 -26.62(18)
N10 Na2 N9 C33 111.51(16)
N8 Na2 N9 C33 -15.29(15)
N7 Na2 N9 C33 -123.41(17)
C25 Na2 N9 C33 -61.8(3)
C22 Na2 N9 C33 -179.50(16)
C24 Na2 N9 C33 22.9(4)
C23 Na2 N9 C33 120.1(3)
Zn1 Na2 N9 C33 -117.90(14)
N10 Na2 N9 C35 -9.35(15)
N8 Na2 N9 C35 -136.15(17)
N7 Na2 N9 C35 115.74(18)
C25 Na2 N9 C35 177.4(2)
C22 Na2 N9 C35 59.6(2)
C24 Na2 N9 C35 -98.0(4)
C23 Na2 N9 C35 -0.8(3)
Zn1 Na2 N9 C35 121.24(15)
N10 Na2 N9 C34 -128.73(16)
N8 Na2 N9 C34 104.47(16)
N7 Na2 N9 C34 -3.6(2)
C25 Na2 N9 C34 58.0(3)
C22 Na2 N9 C34 -59.7(2)
C24 Na2 N9 C34 142.6(3)
C23 Na2 N9 C34 -120.2(3)
Zn1 Na2 N9 C34 1.86(17)
N9 Na2 N10 C38 100.72(18)
N8 Na2 N10 C38 161.54(17)
N7 Na2 N10 C38 -46.68(19)
C25 Na2 N10 C38 -82.96(19)
C22 Na2 N10 C38 -51.16(18)
C24 Na2 N10 C38 -94.56(18)
C23 Na2 N10 C38 -76.35(18)
Zn1 Na2 N10 C38 -6.1(2)
N9 Na2 N10 C37 -134.97(19)
N8 Na2 N10 C37 -74.16(19)
N7 Na2 N10 C37 77.6(2)
C25 Na2 N10 C37 41.3(2)
C22 Na2 N10 C37 73.14(19)
C24 Na2 N10 C37 29.7(2)
C23 Na2 N10 C37 47.96(19)
Zn1 Na2 N10 C37 118.20(18)
N9 Na2 N10 C36 -19.07(15)
N8 Na2 N10 C36 41.74(18)
N7 Na2 N10 C36 -166.48(15)
C25 Na2 N10 C36 157.25(16)
C22 Na2 N10 C36 -170.96(16)
C24 Na2 N10 C36 145.65(16)
C23 Na2 N10 C36 163.86(17)
Zn1 Na2 N10 C36 -125.90(15)
C30 N8 C32 C33 -70.2(3)
C31 N8 C32 C33 169.2(2)
Na2 N8 C32 C33 41.3(2)
C35 N9 C33 C32 162.04(19)
C34 N9 C33 C32 -76.6(2)
Na2 N9 C33 C32 42.8(2)
N8 C32 C33 N9 -60.4(3)
C33 N9 C35 C36 -81.1(3)
C34 N9 C35 C36 157.4(2)
Na2 N9 C35 C36 38.3(3)
C38 N10 C36 C35 -73.3(3)
C37 N10 C36 C35 167.9(2)
Na2 N10 C36 C35 47.4(2)
N9 C35 C36 N10 -62.3(3)
N17 Zn2 Na3 N11 -43.71(9)
N15 Zn2 Na3 N11 -151.99(9)
N16 Zn2 Na3 N11 84.03(16)
N14 Zn2 Na3 N11 84.07(10)
N17 Zn2 Na3 N13 126.36(8)
N15 Zn2 Na3 N13 18.08(7)
N16 Zn2 Na3 N13 -105.90(16)
N14 Zn2 Na3 N13 -105.86(10)
N17 Zn2 Na3 N12 43.69(8)
N15 Zn2 Na3 N12 -64.58(8)
N16 Zn2 Na3 N12 171.44(15)
N14 Zn2 Na3 N12 171.48(10)
N17 Zn2 Na3 N14 -127.78(10)
N15 Zn2 Na3 N14 123.94(9)
N16 Zn2 Na3 N14 -0.04(17)
N17 Zn2 Na3 C63 -159.95(9)
N15 Zn2 Na3 C63 91.77(9)
N16 Zn2 Na3 C63 -32.21(16)
N14 Zn2 Na3 C63 -32.17(10)
N17 Zn2 Na3 C60 -101.84(8)
N15 Zn2 Na3 C60 149.88(8)
N16 Zn2 Na3 C60 25.90(16)
N14 Zn2 Na3 C60 25.94(10)
N17 Zn2 Na3 C62 -145.08(8)
N15 Zn2 Na3 C62 106.64(8)
N16 Zn2 Na3 C62 -17.34(16)
N14 Zn2 Na3 C62 -17.30(10)
N17 Zn2 Na3 C61 -117.36(8)
N15 Zn2 Na3 C61 134.36(8)
N16 Zn2 Na3 C61 10.38(16)
N14 Zn2 Na3 C61 10.42(9)
N13 Na3 N11 C53 -47.87(17)
N12 Na3 N11 C53 17.18(16)
N14 Na3 N11 C53 160.79(15)
C63 Na3 N11 C53 -164.28(16)
C60 Na3 N11 C53 166.55(16)
C62 Na3 N11 C53 -149.52(16)
C61 Na3 N11 C53 -167.61(17)
Zn2 Na3 N11 C53 122.50(15)
N13 Na3 N11 C51 -167.78(14)
N12 Na3 N11 C51 -102.73(16)
N14 Na3 N11 C51 40.88(17)
C63 Na3 N11 C51 75.81(18)
C60 Na3 N11 C51 46.64(16)
C62 Na3 N11 C51 90.57(16)
C61 Na3 N11 C51 72.47(15)
Zn2 Na3 N11 C51 2.59(18)
N13 Na3 N11 C52 71.26(18)
N12 Na3 N11 C52 136.31(19)
N14 Na3 N11 C52 -80.08(19)
C63 Na3 N11 C52 -45.2(2)
C60 Na3 N11 C52 -74.32(18)
C62 Na3 N11 C52 -30.39(19)
C61 Na3 N11 C52 -48.48(18)
Zn2 Na3 N11 C52 -118.37(17)
N11 Na3 N12 C56 -108.48(16)
N13 Na3 N12 C56 10.50(15)
N14 Na3 N12 C56 129.91(16)
C63 Na3 N12 C56 74.1(2)
C60 Na3 N12 C56 -178.81(15)
C62 Na3 N12 C56 -15.3(4)
C61 Na3 N12 C56 -122.2(2)
Zn2 Na3 N12 C56 122.29(14)
N11 Na3 N12 C55 130.18(18)
N13 Na3 N12 C55 -110.84(17)
N14 Na3 N12 C55 8.6(2)
C63 Na3 N12 C55 -47.3(3)
C60 Na3 N12 C55 59.8(2)
C62 Na3 N12 C55 -136.6(3)
C61 Na3 N12 C55 116.4(2)
Zn2 Na3 N12 C55 0.95(18)
N11 Na3 N12 C54 10.83(16)
N13 Na3 N12 C54 129.81(17)
N14 Na3 N12 C54 -110.79(18)
C63 Na3 N12 C54 -166.62(19)
C60 Na3 N12 C54 -59.5(2)
C62 Na3 N12 C54 104.0(4)
C61 Na3 N12 C54 -2.9(3)
Zn2 Na3 N12 C54 -118.40(16)
N11 Na3 N13 C59 -37.30(18)
N12 Na3 N13 C59 -101.85(18)
N14 Na3 N13 C59 114.66(17)
C63 Na3 N13 C59 100.73(18)
C60 Na3 N13 C59 85.6(2)
C62 Na3 N13 C59 72.64(18)
C61 Na3 N13 C59 61.02(19)
Zn2 Na3 N13 C59 150.63(16)
N11 Na3 N13 C58 -159.76(15)
N12 Na3 N13 C58 135.70(17)
N14 Na3 N13 C58 -7.80(18)
C63 Na3 N13 C58 -21.73(17)
C60 Na3 N13 C58 -36.8(2)
C62 Na3 N13 C58 -49.82(17)
C61 Na3 N13 C58 -61.44(18)
Zn2 Na3 N13 C58 28.17(17)
N11 Na3 N13 C57 83.18(16)
N12 Na3 N13 C57 18.64(15)
N14 Na3 N13 C57 -124.86(15)
C63 Na3 N13 C57 -138.79(15)
C60 Na3 N13 C57 -153.89(15)
C62 Na3 N13 C57 -166.88(15)
C61 Na3 N13 C57 -178.50(14)
Zn2 Na3 N13 C57 -88.89(15)
C51 N11 C53 C54 73.6(3)
C52 N11 C53 C54 -167.5(2)
Na3 N11 C53 C54 -45.1(3)
C56 N12 C54 C53 77.3(3)
C55 N12 C54 C53 -161.7(2)
Na3 N12 C54 C53 -38.7(3)
N11 C53 C54 N12 60.7(3)
C55 N12 C56 C57 83.9(2)
C54 N12 C56 C57 -156.4(2)
Na3 N12 C56 C57 -39.7(2)
C59 N13 C57 C56 72.3(3)
C58 N13 C57 C56 -167.6(2)
Na3 N13 C57 C56 -48.2(2)
N12 C56 C57 N13 64.9(3)
N17 Zn2 N14 C63 138.96(17)
N15 Zn2 N14 C63 23.98(19)
N16 Zn2 N14 C63 -96.92(18)
Na3 Zn2 N14 C63 83.09(17)
N17 Zn2 N14 C60 -37.6(2)
N15 Zn2 N14 C60 -152.60(19)
N16 Zn2 N14 C60 86.5(2)
Na3 Zn2 N14 C60 -93.5(2)
N17 Zn2 N14 Na3 55.87(9)
N15 Zn2 N14 Na3 -59.12(9)
N16 Zn2 N14 Na3 179.98(7)
N11 Na3 N14 C63 119.86(14)
N13 Na3 N14 C63 -29.23(15)
N12 Na3 N14 C63 -133.98(15)
C60 Na3 N14 C63 107.77(18)
C62 Na3 N14 C63 36.14(13)
C61 Na3 N14 C63 73.55(14)
Zn2 Na3 N14 C63 -120.58(16)
N11 Na3 N14 C60 12.08(15)
N13 Na3 N14 C60 -137.01(13)
N12 Na3 N14 C60 118.25(15)
C63 Na3 N14 C60 -107.77(18)
C62 Na3 N14 C60 -71.63(14)
C61 Na3 N14 C60 -34.22(13)
Zn2 Na3 N14 C60 131.64(16)
N11 Na3 N14 Zn2 -119.56(8)
N13 Na3 N14 Zn2 91.35(9)
N12 Na3 N14 Zn2 -13.39(16)
C63 Na3 N14 Zn2 120.58(16)
C60 Na3 N14 Zn2 -131.64(16)
C62 Na3 N14 Zn2 156.73(13)
C61 Na3 N14 Zn2 -165.86(12)
C63 N14 C60 C61 -0.9(3)
Zn2 N14 C60 C61 176.06(16)
Na3 N14 C60 C61 73.68(17)
C63 N14 C60 Na3 -74.62(15)
Zn2 N14 C60 Na3 102.38(17)
N11 Na3 C60 N14 -169.73(13)
N13 Na3 C60 N14 61.65(16)
N12 Na3 C60 N14 -104.94(17)
C63 Na3 C60 N14 40.52(12)
C62 Na3 C60 N14 80.13(14)
C61 Na3 C60 N14 115.6(2)
Zn2 Na3 C60 N14 -28.97(10)
N11 Na3 C60 C61 74.67(16)
N13 Na3 C60 C61 -53.95(19)
N12 Na3 C60 C61 139.45(17)
N14 Na3 C60 C61 -115.6(2)
C63 Na3 C60 C61 -75.09(16)
C62 Na3 C60 C61 -35.48(14)
Zn2 Na3 C60 C61 -144.58(17)
N14 C60 C61 C62 0.5(3)
Na3 C60 C61 C62 63.89(17)
N14 C60 C61 Na3 -63.40(15)
N11 Na3 C61 C60 -105.39(16)
N13 Na3 C61 C60 141.66(15)
N12 Na3 C61 C60 -92.2(3)
N14 Na3 C61 C60 36.61(14)
C63 Na3 C61 C60 78.10(16)
C62 Na3 C61 C60 115.4(2)
Zn2 Na3 C61 C60 29.00(14)
N11 Na3 C61 C62 139.17(15)
N13 Na3 C61 C62 26.21(17)
N12 Na3 C61 C62 152.4(2)
N14 Na3 C61 C62 -78.84(15)
C63 Na3 C61 C62 -37.34(14)
C60 Na3 C61 C62 -115.4(2)
Zn2 Na3 C61 C62 -86.45(14)
C60 C61 C62 C63 0.2(3)
Na3 C61 C62 C63 61.84(16)
C60 C61 C62 Na3 -61.69(16)
N11 Na3 C62 C63 -156.17(15)
N13 Na3 C62 C63 89.64(16)
N12 Na3 C62 C63 114.4(4)
N14 Na3 C62 C63 -38.13(14)
C60 Na3 C62 C63 -78.04(16)
C61 Na3 C62 C63 -113.2(2)
Zn2 Na3 C62 C63 -25.75(14)
N11 Na3 C62 C61 -42.98(16)
N13 Na3 C62 C61 -157.18(15)
N12 Na3 C62 C61 -132.4(3)
N14 Na3 C62 C61 75.06(15)
C63 Na3 C62 C61 113.2(2)
C60 Na3 C62 C61 35.15(14)
Zn2 Na3 C62 C61 87.44(14)
C60 N14 C63 C62 1.0(3)
Zn2 N14 C63 C62 -176.33(15)
Na3 N14 C63 C62 -78.39(18)
C60 N14 C63 Na3 79.42(14)
Zn2 N14 C63 Na3 -97.94(13)
C61 C62 C63 N14 -0.7(3)
Na3 C62 C63 N14 70.40(16)
C61 C62 C63 Na3 -71.15(18)
N11 Na3 C63 N14 -81.57(15)
N13 Na3 C63 N14 154.89(13)
N12 Na3 C63 N14 95.2(2)
C60 Na3 C63 N14 -39.16(12)
C62 Na3 C63 N14 -112.8(2)
C61 Na3 C63 N14 -76.89(14)
Zn2 Na3 C63 N14 34.96(10)
N11 Na3 C63 C62 31.3(2)
N13 Na3 C63 C62 -92.28(16)
N12 Na3 C63 C62 -152.02(19)
N14 Na3 C63 C62 112.8(2)
C60 Na3 C63 C62 73.67(16)
C61 Na3 C63 C62 35.94(14)
Zn2 Na3 C63 C62 147.80(18)
N17 Zn2 N15 C67 -12.3(2)
N16 Zn2 N15 C67 -132.53(18)
N14 Zn2 N15 C67 104.24(19)
Na3 Zn2 N15 C67 66.80(18)
N17 Zn2 N15 C64 173.0(2)
N16 Zn2 N15 C64 52.7(2)
N14 Zn2 N15 C64 -70.5(2)
Na3 Zn2 N15 C64 -107.9(2)
C67 N15 C64 C65 -0.3(3)
Zn2 N15 C64 C65 175.09(17)
N15 C64 C65 C66 0.4(3)
C64 C65 C66 C67 -0.3(3)
C64 N15 C67 C66 0.1(3)
Zn2 N15 C67 C66 -175.86(17)
C65 C66 C67 N15 0.2(3)
N17 Zn2 N16 C68 -143.07(17)
N15 Zn2 N16 C68 -25.40(19)
N14 Zn2 N16 C68 93.87(18)
Na3 Zn2 N16 C68 93.9(2)
N17 Zn2 N16 C71 37.85(19)
N15 Zn2 N16 C71 155.52(16)
N14 Zn2 N16 C71 -85.21(18)
Na3 Zn2 N16 C71 -85.2(2)
N17 Zn2 N16 Na4 -47.59(10)
N15 Zn2 N16 Na4 70.08(9)
N14 Zn2 N16 Na4 -170.65(7)
Na3 Zn2 N16 Na4 -170.62(9)
C71 N16 C68 C69 -0.9(2)
Zn2 N16 C68 C69 179.89(14)
Na4 N16 C68 C69 71.76(17)
C71 N16 C68 Na4 -72.63(13)
Zn2 N16 C68 Na4 108.13(14)
N16 C68 C69 C70 0.6(3)
Na4 C68 C69 C70 63.58(17)
N16 C68 C69 Na4 -63.02(15)
C68 C69 C70 C71 0.0(3)
Na4 C69 C70 C71 62.83(16)
C68 C69 C70 Na4 -62.84(16)
C69 C70 C71 N16 -0.5(3)
Na4 C70 C71 N16 71.24(15)
C69 C70 C71 Na4 -71.78(17)
C68 N16 C71 C70 0.9(2)
Zn2 N16 C71 C70 -179.90(15)
Na4 N16 C71 C70 -77.54(17)
C68 N16 C71 Na4 78.41(14)
Zn2 N16 C71 Na4 -102.35(14)
N15 Zn2 N17 C72 125.2(2)
N16 Zn2 N17 C72 -115.3(2)
N14 Zn2 N17 C72 10.2(2)
Na3 Zn2 N17 C72 46.1(2)
N15 Zn2 N17 C75 -45.7(2)
N16 Zn2 N17 C75 73.7(2)
N14 Zn2 N17 C75 -160.7(2)
Na3 Zn2 N17 C75 -124.8(2)
C75 N17 C72 C73 -0.7(3)
Zn2 N17 C72 C73 -173.06(18)
N17 C72 C73 C74 0.7(3)
C72 C73 C74 C75 -0.3(3)
C72 N17 C75 C74 0.5(3)
Zn2 N17 C75 C74 173.15(18)
C73 C74 C75 N17 -0.1(3)
C68 N16 Na4 N19 -36.37(19)
C71 N16 Na4 N19 71.73(18)
Zn2 N16 Na4 N19 -163.15(10)
C68 N16 Na4 N18 60.26(15)
C71 N16 Na4 N18 168.36(14)
Zn2 N16 Na4 N18 -66.52(10)
C68 N16 Na4 N20 -153.48(14)
C71 N16 Na4 N20 -45.38(16)
Zn2 N16 Na4 N20 79.74(11)
C68 N16 Na4 C71 -108.10(19)
Zn2 N16 Na4 C71 125.12(17)
C71 N16 Na4 C68 108.10(19)
Zn2 N16 Na4 C68 -126.78(16)
C68 N16 Na4 C70 -72.19(14)
C71 N16 Na4 C70 35.91(14)
Zn2 N16 Na4 C70 161.03(13)
C68 N16 Na4 C69 -34.27(13)
C71 N16 Na4 C69 73.83(15)
Zn2 N16 Na4 C69 -161.05(13)
C70 C71 Na4 N19 -21.8(2)
N16 C71 Na4 N19 -135.26(14)
C70 C71 Na4 N18 95.75(19)
N16 C71 Na4 N18 -17.7(2)
C70 C71 Na4 N20 -103.00(16)
N16 C71 Na4 N20 143.57(14)
C70 C71 Na4 N16 113.4(2)
C70 C71 Na4 C68 74.71(17)
N16 C71 Na4 C68 -38.72(12)
N16 C71 Na4 C70 -113.4(2)
C70 C71 Na4 C69 36.74(15)
N16 C71 Na4 C69 -76.69(14)
N16 C68 Na4 N19 156.52(13)
C69 C68 Na4 N19 40.34(17)
N16 C68 Na4 N18 -126.49(13)
C69 C68 Na4 N18 117.33(15)
N16 C68 Na4 N20 45.1(2)
C69 C68 Na4 N20 -71.1(2)
C69 C68 Na4 N16 -116.2(2)
N16 C68 Na4 C71 40.75(13)
C69 C68 Na4 C71 -75.42(16)
N16 C68 Na4 C70 80.43(14)
C69 C68 Na4 C70 -35.74(14)
N16 C68 Na4 C69 116.2(2)
C71 C70 Na4 N19 162.53(16)
C69 C70 Na4 N19 -85.13(15)
C71 C70 Na4 N18 -118.06(17)
C69 C70 Na4 N18 -5.7(2)
C71 C70 Na4 N20 84.61(17)
C69 C70 Na4 N20 -163.05(15)
C71 C70 Na4 N16 -37.98(14)
C69 C70 Na4 N16 74.36(15)
C69 C70 Na4 C71 112.3(2)
C71 C70 Na4 C68 -77.29(16)
C69 C70 Na4 C68 35.05(14)
C71 C70 Na4 C69 -112.3(2)
C68 C69 Na4 N19 -145.18(15)
C70 C69 Na4 N19 99.27(15)
C68 C69 Na4 N18 -68.60(16)
C70 C69 Na4 N18 175.85(15)
C68 C69 Na4 N20 138.09(15)
C70 C69 Na4 N20 22.54(19)
C68 C69 Na4 N16 36.07(13)
C70 C69 Na4 N16 -79.48(15)
C68 C69 Na4 C71 77.85(16)
C70 C69 Na4 C71 -37.70(14)
C70 C69 Na4 C68 -115.5(2)
C68 C69 Na4 C70 115.5(2)
N19 Na4 N18 C81 105.0(2)
N20 Na4 N18 C81 171.6(2)
N16 Na4 N18 C81 -37.8(2)
C71 Na4 N18 C81 -28.3(3)
C68 Na4 N18 C81 -13.0(2)
C70 Na4 N18 C81 15.2(3)
C69 Na4 N18 C81 12.4(2)
N19 Na4 N18 C80 -132.1(7)
N20 Na4 N18 C80 -65.4(7)
N16 Na4 N18 C80 85.1(7)
C71 Na4 N18 C80 94.7(7)
C68 Na4 N18 C80 109.9(7)
C70 Na4 N18 C80 138.2(7)
C69 Na4 N18 C80 135.4(7)
N19 Na4 N18 C80A -123(4)
N20 Na4 N18 C80A -56(4)
N16 Na4 N18 C80A 95(4)
C71 Na4 N18 C80A 104(4)
C68 Na4 N18 C80A 119(4)
C70 Na4 N18 C80A 148(4)
C69 Na4 N18 C80A 145(4)
N19 Na4 N18 C81A 122.4(18)
N20 Na4 N18 C81A -170.9(18)
N16 Na4 N18 C81A -20.4(18)
C71 Na4 N18 C81A -10.9(18)
C68 Na4 N18 C81A 4.4(18)
C70 Na4 N18 C81A 32.6(18)
C69 Na4 N18 C81A 29.8(18)
N19 Na4 N18 C82 -15.30(18)
N20 Na4 N18 C82 51.3(2)
N16 Na4 N18 C82 -158.09(18)
C71 Na4 N18 C82 -148.59(19)
C68 Na4 N18 C82 -133.32(18)
C70 Na4 N18 C82 -105.1(2)
C69 Na4 N18 C82 -107.88(19)
N19 Na4 N18 C82A 20.4(9)
N20 Na4 N18 C82A 87.0(9)
N16 Na4 N18 C82A -122.4(9)
C71 Na4 N18 C82A -112.9(9)
C68 Na4 N18 C82A -97.6(9)
C70 Na4 N18 C82A -69.4(9)
C69 Na4 N18 C82A -72.2(9)
N18 Na4 N19 C85 110.23(16)
N20 Na4 N19 C85 -8.98(15)
N16 Na4 N19 C85 -140.49(16)
C71 Na4 N19 C85 -103.80(17)
C68 Na4 N19 C85 -159.40(15)
C70 Na4 N19 C85 -114.17(16)
C69 Na4 N19 C85 -142.04(16)
N18 Na4 N19 C84 -129.8(2)
N20 Na4 N19 C84 111.0(2)
N16 Na4 N19 C84 -20.5(3)
C71 Na4 N19 C84 16.2(2)
C68 Na4 N19 C84 -39.4(2)
C70 Na4 N19 C84 5.8(2)
C69 Na4 N19 C84 -22.1(2)
N18 Na4 N19 C83 -14.01(19)
N20 Na4 N19 C83 -133.2(2)
N16 Na4 N19 C83 95.3(2)
C71 Na4 N19 C83 132.0(2)
C68 Na4 N19 C83 76.4(2)
C70 Na4 N19 C83 121.6(2)
C69 Na4 N19 C83 93.7(2)
N18 Na4 N19 C83A 16.3(10)
N20 Na4 N19 C83A -102.9(10)
N16 Na4 N19 C83A 125.6(10)
C71 Na4 N19 C83A 162.3(10)
C68 Na4 N19 C83A 106.7(10)
C70 Na4 N19 C83A 151.9(10)
C69 Na4 N19 C83A 124.0(10)
N19 Na4 N20 C86 -20.26(15)
N18 Na4 N20 C86 -86.66(17)
N16 Na4 N20 C86 126.99(15)
C71 Na4 N20 C86 105.64(16)
C68 Na4 N20 C86 102.4(2)
C70 Na4 N20 C86 76.61(17)
C69 Na4 N20 C86 65.85(19)
N19 Na4 N20 C88 -138.5(2)
N18 Na4 N20 C88 155.09(19)
N16 Na4 N20 C88 8.7(2)
C71 Na4 N20 C88 -12.6(2)
C68 Na4 N20 C88 -15.8(3)
C70 Na4 N20 C88 -41.6(2)
C69 Na4 N20 C88 -52.4(2)
N19 Na4 N20 C87 99.02(17)
N18 Na4 N20 C87 32.63(19)
N16 Na4 N20 C87 -113.72(17)
C71 Na4 N20 C87 -135.07(17)
C68 Na4 N20 C87 -138.31(18)
C70 Na4 N20 C87 -164.11(16)
C69 Na4 N20 C87 -174.87(16)
C81 N18 C82 C83 -70.2(5)
C80 N18 C82 C83 169.0(6)
C80A N18 C82 C83 161(3)
C81A N18 C82 C83 -81(3)
C82A N18 C82 C83 -54.2(13)
Na4 N18 C82 C83 45.0(3)
C85 N19 C83 C82 -76.4(3)
C84 N19 C83 C82 162.3(3)
C83A N19 C83 C82 -46.0(18)
Na4 N19 C83 C82 42.8(3)
N18 C82 C83 N19 -63.5(4)
C81 N18 C82A C83A -155.0(12)
C80 N18 C82A C83A 97.0(13)
C80A N18 C82A C83A 85(4)
C81A N18 C82A C83A -161(2)
C82 N18 C82A C83A 39.8(10)
Na4 N18 C82A C83A -51.2(12)
C85 N19 C83A C82A -160.0(15)
C84 N19 C83A C82A 84.3(17)
C83 N19 C83A C82A 47.3(15)
Na4 N19 C83A C82A -52.4(16)
N18 C82A C83A N19 72.9(17)
C84 N19 C85 C86 -83.4(3)
C83 N19 C85 C86 157.2(2)
C83A N19 C85 C86 142.9(9)
Na4 N19 C85 C86 37.9(2)
C88 N20 C86 C85 168.9(2)
C87 N20 C86 C85 -70.5(3)
Na4 N20 C86 C85 49.3(2)
N19 C85 C86 N20 -64.3(3)
